data_7111301
loop_
_publ_author_name
'Geier, Jens'
'Gr&#xFFFD;tzmacher, Hansj&#xFFFD;rg'

_publ_section_title
;
 Synthesis and structure of [Na11(OtBu)10(OH)]: 1H NMR shift of a
 hydroxide ion encapsulated in a 21-vertex alcoholate cageElectronic
 supplementary information (ESI) available:1H-MAS solid state spectrum of
 1, plot of tBu proton intensities versus the square of the field
 gradient, and powder diffractograms of 1. See
 http://www.rsc.org/suppdata/cc/b3/b308105b/
;
_journal_issue 23
_journal_name_full 'Chemical Communications'
_journal_page_first 2942
_journal_paper_doi 10.1039/b308105b
_journal_year 2003
_chemical_formula_sum 'C40 H91 Na11 O11'
_chemical_formula_weight 1001.02
_chemical_name_common
;
mixed aggregate of 10 molecules sodium tert.butanolate with 1
molecule sodium hydroxide
;
_chemical_name_systematic
;
?
;
_space_group_IT_number 29
_symmetry_cell_setting orthorhombic
_symmetry_space_group_name_Hall 'P 2c -2ac'
_symmetry_space_group_name_H-M 'P c a 21'
_atom_sites_solution_hydrogens geom
_atom_sites_solution_primary direct
_atom_sites_solution_secondary difmap
_audit_creation_method SHELXL-97
_cell_angle_alpha 90.00
_cell_angle_beta 90.00
_cell_angle_gamma 90.00
_cell_formula_units_Z 8
_cell_length_a 26.8513(19)
_cell_length_b 19.7761(19)
_cell_length_c 22.619(2)
_cell_measurement_temperature 90(2)
_cell_volume 12011.0(18)
_computing_structure_refinement 'SHELXL-97 (Sheldrick, 1997)'
_computing_structure_solution 'SHELXS-97 (Sheldrick, 1997)'
_diffrn_ambient_temperature 90(2)
_diffrn_measured_fraction_theta_full 0.996
_diffrn_measured_fraction_theta_max 0.996
_diffrn_measurement_device_type 'Area Detector (CCD)'
_diffrn_radiation_monochromator graphite
_diffrn_radiation_source 'fine-focus sealed tube'
_diffrn_radiation_type MoK\a
_diffrn_radiation_wavelength 0.71073
_diffrn_reflns_av_R_equivalents 0.0493
_diffrn_reflns_av_sigmaI/netI 0.0632
_diffrn_reflns_limit_h_max 33
_diffrn_reflns_limit_h_min -18
_diffrn_reflns_limit_k_max 22
_diffrn_reflns_limit_k_min -24
_diffrn_reflns_limit_l_max 28
_diffrn_reflns_limit_l_min -27
_diffrn_reflns_number 62340
_diffrn_reflns_theta_full 26.37
_diffrn_reflns_theta_max 26.37
_diffrn_reflns_theta_min 1.56
_exptl_absorpt_coefficient_mu 0.143
_exptl_absorpt_correction_T_max 0.9543
_exptl_absorpt_correction_T_min 0.9449
_exptl_absorpt_correction_type 'multi scan (program SADABS)'
_exptl_crystal_density_diffrn 1.107
_exptl_crystal_density_method 'not measured'
_exptl_crystal_F_000 4320
_exptl_crystal_size_max 0.40
_exptl_crystal_size_mid 0.38
_exptl_crystal_size_min 0.33
_refine_diff_density_max 0.803
_refine_diff_density_min -0.302
_refine_diff_density_rms 0.056
_refine_ls_abs_structure_details 'Flack H D (1983), Acta Cryst. A39, 876-881'
_refine_ls_abs_structure_Flack 0.16(17)
_refine_ls_extinction_method none
_refine_ls_goodness_of_fit_ref 1.027
_refine_ls_hydrogen_treatment mixed
_refine_ls_matrix_type full
_refine_ls_number_parameters 1180
_refine_ls_number_reflns 22239
_refine_ls_number_restraints 1
_refine_ls_restrained_S_all 1.027
_refine_ls_R_factor_all 0.0662
_refine_ls_R_factor_gt 0.0482
_refine_ls_shift/su_max 0.001
_refine_ls_shift/su_mean 0.000
_refine_ls_structure_factor_coef Fsqd
_refine_ls_weighting_details 'calc w=1/[\s^2^(Fo^2^)+(0.0639P)^2^+0.0000P] where P=(Fo^2^+2Fc^2^)/3'
_refine_ls_weighting_scheme calc
_refine_ls_wR_factor_gt 0.1159
_refine_ls_wR_factor_ref 0.1245
_reflns_number_gt 17389
_reflns_number_total 22239
_reflns_threshold_expression >2sigma(I)
_cod_data_source_file b308105bsup1.cif
_cod_data_source_block pca21
_cod_original_cell_volume 12011.1(19)
_cod_original_sg_symbol_H-M Pca2(1)
_cod_database_code 7111301

loop_
_symmetry_equiv_pos_as_xyz
'x, y, z'
'-x, -y, z+1/2'
'x+1/2, -y, z'
'-x+1/2, y, z+1/2'

loop_
_atom_site_label
_atom_site_type_symbol
_atom_site_fract_x
_atom_site_fract_y
_atom_site_fract_z
_atom_site_U_iso_or_equiv
_atom_site_adp_type
_atom_site_occupancy
_atom_site_symmetry_multiplicity
_atom_site_calc_flag
_atom_site_refinement_flags
Na1 Na 0.49907(5) 0.53255(5) 0.68414(6) 0.0270(3) Uani 1 1 d .
Na2 Na 0.43199(5) 0.63094(6) 0.75340(6) 0.0282(3) Uani 1 1 d .
Na3 Na 0.42022(5) 0.53104(6) 0.85046(6) 0.0298(3) Uani 1 1 d .
Na4 Na 0.48606(4) 0.42779(6) 0.78573(6) 0.0266(3) Uani 1 1 d .
Na5 Na 0.41349(4) 0.40917(6) 0.66961(5) 0.0217(3) Uani 1 1 d .
Na6 Na 0.38188(4) 0.55792(6) 0.64426(6) 0.0245(3) Uani 1 1 d .
Na7 Na 0.32236(4) 0.55650(6) 0.76304(6) 0.0262(3) Uani 1 1 d .
Na8 Na 0.36123(4) 0.41076(6) 0.79009(6) 0.0235(3) Uani 1 1 d .
Na9 Na 0.32223(4) 0.35458(6) 0.60958(6) 0.0303(3) Uani 1 1 d .
Na10 Na 0.28568(5) 0.49944(6) 0.61277(6) 0.0378(3) Uani 1 1 d .
Na11 Na 0.26831(5) 0.38402(7) 0.72220(6) 0.0387(3) Uani 1 1 d .
Na12 Na 0.57675(5) -0.03147(6) 0.75590(6) 0.0298(3) Uani 1 1 d .
Na13 Na 0.57280(5) -0.12688(6) 0.86106(6) 0.0278(3) Uani 1 1 d .
Na14 Na 0.51256(5) -0.02720(6) 0.93083(6) 0.0285(3) Uani 1 1 d .
Na15 Na 0.51630(5) 0.07460(6) 0.82656(6) 0.0267(3) Uani 1 1 d .
Na16 Na 0.64338(4) 0.08893(6) 0.82500(5) 0.0226(3) Uani 1 1 d .
Na17 Na 0.67665(4) -0.05723(6) 0.84382(6) 0.0265(3) Uani 1 1 d .
Na18 Na 0.62862(4) -0.05108(6) 0.97047(6) 0.0261(3) Uani 1 1 d .
Na19 Na 0.58719(4) 0.09599(6) 0.94307(5) 0.0221(3) Uani 1 1 d .
Na20 Na 0.73795(4) 0.14494(6) 0.88128(6) 0.0339(3) Uani 1 1 d .
Na21 Na 0.75136(5) 0.00372(6) 0.92413(6) 0.0392(3) Uani 1 1 d .
Na22 Na 0.68443(5) 0.12917(7) 0.99682(6) 0.0338(3) Uani 1 1 d .
O1 O 0.39674(8) 0.49876(10) 0.73320(10) 0.0224(5) Uani 1 1 d .
O2 O 0.45177(7) 0.61922(10) 0.65710(10) 0.0229(5) Uani 1 1 d .
O3 O 0.37373(8) 0.61958(10) 0.82393(10) 0.0280(5) Uani 1 1 d .
O4 O 0.42551(8) 0.41785(10) 0.85319(10) 0.0239(5) Uani 1 1 d .
O5 O 0.49673(7) 0.41906(9) 0.68651(10) 0.0222(5) Uani 1 1 d .
O6 O 0.49084(7) 0.54749(10) 0.78804(10) 0.0219(5) Uani 1 1 d .
O7 O 0.36564(8) 0.45425(10) 0.59257(9) 0.0244(5) Uani 1 1 d .
O8 O 0.30398(8) 0.59019(10) 0.66739(10) 0.0305(5) Uani 1 1 d .
O9 O 0.28420(7) 0.45611(11) 0.79348(10) 0.0281(5) Uani 1 1 d .
O10 O 0.34848(7) 0.33852(10) 0.70578(9) 0.0240(5) Uani 1 1 d .
O11 O 0.24919(8) 0.39903(10) 0.62801(10) 0.0329(5) Uani 1 1 d .
O12 O 0.60635(9) 0.00288(11) 0.88089(11) 0.0232(5) Uani 1 1 d .
O13 O 0.62592(8) -0.11626(10) 0.78330(10) 0.0269(5) Uani 1 1 d .
O14 O 0.55791(8) -0.11688(10) 0.95865(10) 0.0250(5) Uani 1 1 d .
O15 O 0.50494(7) 0.08574(9) 0.92419(10) 0.0228(5) Uani 1 1 d .
O16 O 0.57867(8) 0.08240(10) 0.76008(10) 0.0241(5) Uani 1 1 d .
O17 O 0.51268(7) -0.04558(9) 0.82584(10) 0.0220(5) Uani 1 1 d .
O18 O 0.72471(8) 0.04494(10) 0.83070(10) 0.0290(5) Uani 1 1 d .
O19 O 0.70442(8) -0.08793(10) 0.93378(11) 0.0314(5) Uani 1 1 d .
O20 O 0.62860(8) 0.05186(10) 1.02087(10) 0.0266(5) Uani 1 1 d .
O21 O 0.65504(7) 0.16402(10) 0.90429(9) 0.0244(5) Uani 1 1 d .
O22 O 0.76185(8) 0.10527(11) 0.96771(11) 0.0337(5) Uani 1 1 d .
C1 C 0.46993(11) 0.67287(14) 0.62295(15) 0.0233(7) Uani 1 1 d .
C2 C 0.52271(13) 0.65672(18) 0.60150(18) 0.0400(9) Uani 1 1 d .
H2A H 0.5454 0.6552 0.6354 0.060 Uiso 1 1 calc R
H2B H 0.5337 0.6918 0.5739 0.060 Uiso 1 1 calc R
H2C H 0.5228 0.6128 0.5815 0.060 Uiso 1 1 calc R
C3 C 0.43682(13) 0.68482(16) 0.56920(15) 0.0325(8) Uani 1 1 d .
H3A H 0.4028 0.6949 0.5823 0.049 Uiso 1 1 calc R
H3B H 0.4366 0.6442 0.5444 0.049 Uiso 1 1 calc R
H3C H 0.4498 0.7230 0.5463 0.049 Uiso 1 1 calc R
C4 C 0.47127(14) 0.73725(16) 0.66029(17) 0.0382(9) Uani 1 1 d .
H4A H 0.4932 0.7304 0.6944 0.057 Uiso 1 1 calc R
H4B H 0.4376 0.7479 0.6741 0.057 Uiso 1 1 calc R
H4C H 0.4839 0.7748 0.6363 0.057 Uiso 1 1 calc R
C5 C 0.36412(12) 0.67083(16) 0.86527(15) 0.0300(8) Uiso 1 1 d .
C6 C 0.39276(14) 0.73495(17) 0.8478(2) 0.0461(10) Uani 1 1 d .
H6A H 0.3821 0.7496 0.8084 0.069 Uiso 1 1 calc R
H6B H 0.4286 0.7253 0.8473 0.069 Uiso 1 1 calc R
H6C H 0.3859 0.7709 0.8765 0.069 Uiso 1 1 calc R
C7 C 0.30873(12) 0.68729(18) 0.86630(18) 0.0421(10) Uani 1 1 d .
H7A H 0.2900 0.6471 0.8785 0.063 Uiso 1 1 calc R
H7B H 0.2980 0.7012 0.8267 0.063 Uiso 1 1 calc R
H7C H 0.3026 0.7241 0.8943 0.063 Uiso 1 1 calc R
C8 C 0.38055(14) 0.64978(19) 0.92698(17) 0.0424(9) Uani 1 1 d .
H8A H 0.3627 0.6087 0.9387 0.064 Uiso 1 1 calc R
H8B H 0.3730 0.6861 0.9550 0.064 Uiso 1 1 calc R
H8C H 0.4165 0.6410 0.9270 0.064 Uiso 1 1 calc R
C9 C 0.43200(12) 0.38857(15) 0.90881(15) 0.0250(7) Uani 1 1 d .
C10 C 0.48293(12) 0.35548(18) 0.91368(17) 0.0328(8) Uani 1 1 d .
H10A H 0.5089 0.3898 0.9085 0.049 Uiso 1 1 calc R
H10B H 0.4863 0.3208 0.8830 0.049 Uiso 1 1 calc R
H10C H 0.4864 0.3345 0.9527 0.049 Uiso 1 1 calc R
C11 C 0.42805(14) 0.44370(18) 0.95675(17) 0.0402(9) Uani 1 1 d .
H11A H 0.3952 0.4651 0.9546 0.060 Uiso 1 1 calc R
H11B H 0.4539 0.4779 0.9503 0.060 Uiso 1 1 calc R
H11C H 0.4325 0.4232 0.9958 0.060 Uiso 1 1 calc R
C12 C 0.39232(12) 0.33442(17) 0.91997(17) 0.0365(9) Uani 1 1 d .
H12A H 0.3591 0.3546 0.9160 0.055 Uiso 1 1 calc R
H12B H 0.3963 0.3162 0.9600 0.055 Uiso 1 1 calc R
H12C H 0.3961 0.2979 0.8911 0.055 Uiso 1 1 calc R
C13 C 0.53809(11) 0.38527(15) 0.66331(15) 0.0248(7) Uani 1 1 d .
C14 C 0.52191(13) 0.32662(15) 0.62346(16) 0.0318(8) Uani 1 1 d .
H14A H 0.5009 0.2954 0.6460 0.048 Uiso 1 1 calc R
H14B H 0.5514 0.3026 0.6091 0.048 Uiso 1 1 calc R
H14C H 0.5031 0.3443 0.5897 0.048 Uiso 1 1 calc R
C15 C 0.56963(13) 0.43369(16) 0.62565(18) 0.0377(9) Uani 1 1 d .
H15A H 0.5855 0.4673 0.6513 0.056 Uiso 1 1 calc R
H15B H 0.5482 0.4567 0.5969 0.056 Uiso 1 1 calc R
H15C H 0.5953 0.4080 0.6047 0.056 Uiso 1 1 calc R
C16 C 0.56975(13) 0.35687(18) 0.71446(18) 0.0416(10) Uani 1 1 d .
H16A H 0.5496 0.3256 0.7380 0.062 Uiso 1 1 calc R
H16B H 0.5812 0.3942 0.7396 0.062 Uiso 1 1 calc R
H16C H 0.5986 0.3328 0.6983 0.062 Uiso 1 1 calc R
C17 C 0.53600(12) 0.57039(15) 0.81229(15) 0.0246(7) Uani 1 1 d .
C18 C 0.55868(13) 0.51641(18) 0.85355(17) 0.0382(9) Uani 1 1 d .
H18A H 0.5673 0.4761 0.8305 0.057 Uiso 1 1 calc R
H18B H 0.5344 0.5043 0.8841 0.057 Uiso 1 1 calc R
H18C H 0.5888 0.5345 0.8723 0.057 Uiso 1 1 calc R
C19 C 0.57401(13) 0.58380(17) 0.76366(18) 0.0375(9) Uani 1 1 d .
H19A H 0.5803 0.5419 0.7418 0.056 Uiso 1 1 calc R
H19B H 0.6051 0.5999 0.7813 0.056 Uiso 1 1 calc R
H19C H 0.5610 0.6182 0.7366 0.056 Uiso 1 1 calc R
C20 C 0.52795(14) 0.63554(18) 0.84741(19) 0.0460(11) Uani 1 1 d .
H20A H 0.5039 0.6273 0.8791 0.069 Uiso 1 1 calc R
H20B H 0.5152 0.6708 0.8210 0.069 Uiso 1 1 calc R
H20C H 0.5597 0.6503 0.8646 0.069 Uiso 1 1 calc R
C21 C 0.38248(12) 0.45798(16) 0.53396(15) 0.0273(7) Uani 1 1 d .
C22 C 0.43772(13) 0.47394(18) 0.53223(17) 0.0375(9) Uani 1 1 d .
H22A H 0.4439 0.5167 0.5528 0.056 Uiso 1 1 calc R
H22B H 0.4486 0.4778 0.4910 0.056 Uiso 1 1 calc R
H22C H 0.4563 0.4376 0.5517 0.056 Uiso 1 1 calc R
C23 C 0.37374(15) 0.39049(17) 0.50223(17) 0.0424(10) Uani 1 1 d .
H23A H 0.3379 0.3822 0.4988 0.064 Uiso 1 1 calc R
H23B H 0.3892 0.3539 0.5249 0.064 Uiso 1 1 calc R
H23C H 0.3886 0.3923 0.4627 0.064 Uiso 1 1 calc R
C24 C 0.35434(13) 0.51403(18) 0.50072(16) 0.0397(9) Uani 1 1 d .
H24A H 0.3186 0.5041 0.5011 0.060 Uiso 1 1 calc R
H24B H 0.3662 0.5161 0.4598 0.060 Uiso 1 1 calc R
H24C H 0.3603 0.5576 0.5201 0.060 Uiso 1 1 calc R
C25 C 0.27654(12) 0.64872(16) 0.65664(16) 0.0319(8) Uani 1 1 d .
C26 C 0.30676(15) 0.71148(17) 0.6748(2) 0.0508(11) Uani 1 1 d .
H26A H 0.3388 0.7114 0.6541 0.076 Uiso 1 1 calc R
H26B H 0.3126 0.7106 0.7176 0.076 Uiso 1 1 calc R
H26C H 0.2882 0.7524 0.6644 0.076 Uiso 1 1 calc R
C27 C 0.22840(14) 0.6490(2) 0.6910(2) 0.0563(12) Uani 1 1 d .
H27A H 0.2094 0.6081 0.6816 0.084 Uiso 1 1 calc R
H27B H 0.2088 0.6890 0.6802 0.084 Uiso 1 1 calc R
H27C H 0.2357 0.6501 0.7334 0.084 Uiso 1 1 calc R
C28 C 0.26487(19) 0.6550(2) 0.59021(18) 0.0617(13) Uani 1 1 d .
H28A H 0.2961 0.6561 0.5678 0.093 Uiso 1 1 calc R
H28B H 0.2462 0.6967 0.5831 0.093 Uiso 1 1 calc R
H28C H 0.2449 0.6161 0.5775 0.093 Uiso 1 1 calc R
C29 C 0.24861(12) 0.46160(17) 0.83788(15) 0.0318(8) Uani 1 1 d .
C30 C 0.22120(15) 0.39356(19) 0.8449(2) 0.0534(11) Uani 1 1 d .
H30A H 0.2453 0.3580 0.8545 0.080 Uiso 1 1 calc R
H30B H 0.2042 0.3822 0.8078 0.080 Uiso 1 1 calc R
H30C H 0.1966 0.3972 0.8768 0.080 Uiso 1 1 calc R
C31 C 0.27348(15) 0.4791(2) 0.89695(18) 0.0541(11) Uani 1 1 d .
H31A H 0.2948 0.4414 0.9094 0.081 Uiso 1 1 calc R
H31B H 0.2478 0.4869 0.9270 0.081 Uiso 1 1 calc R
H31C H 0.2937 0.5200 0.8923 0.081 Uiso 1 1 calc R
C32 C 0.21074(13) 0.51681(19) 0.82403(18) 0.0415(9) Uani 1 1 d .
H32A H 0.1959 0.5083 0.7851 0.062 Uiso 1 1 calc R
H32B H 0.2274 0.5609 0.8238 0.062 Uiso 1 1 calc R
H32C H 0.1846 0.5167 0.8542 0.062 Uiso 1 1 calc R
C33 C 0.35439(12) 0.27017(15) 0.72074(16) 0.0297(8) Uani 1 1 d .
C34 C 0.32144(13) 0.25264(17) 0.77437(17) 0.0396(9) Uani 1 1 d .
H34A H 0.3318 0.2798 0.8085 0.059 Uiso 1 1 calc R
H34B H 0.3250 0.2045 0.7838 0.059 Uiso 1 1 calc R
H34C H 0.2866 0.2625 0.7650 0.059 Uiso 1 1 calc R
C35 C 0.40828(13) 0.25529(19) 0.7370(2) 0.0531(12) Uani 1 1 d .
H35A H 0.4181 0.2837 0.7705 0.080 Uiso 1 1 calc R
H35B H 0.4298 0.2651 0.7031 0.080 Uiso 1 1 calc R
H35C H 0.4116 0.2075 0.7479 0.080 Uiso 1 1 calc R
C36 C 0.33709(16) 0.22566(18) 0.66956(19) 0.0520(11) Uani 1 1 d .
H36A H 0.3029 0.2378 0.6588 0.078 Uiso 1 1 calc R
H36B H 0.3382 0.1781 0.6816 0.078 Uiso 1 1 calc R
H36C H 0.3590 0.2326 0.6355 0.078 Uiso 1 1 calc R
C37 C 0.20201(12) 0.39079(17) 0.60367(16) 0.0319(8) Uani 1 1 d .
C38 C 0.18632(17) 0.4545(2) 0.5695(2) 0.0739(14) Uani 1 1 d .
H38A H 0.1867 0.4935 0.5963 0.111 Uiso 1 1 calc R
H38B H 0.1527 0.4483 0.5537 0.111 Uiso 1 1 calc R
H38C H 0.2096 0.4624 0.5369 0.111 Uiso 1 1 calc R
C39 C 0.2003(2) 0.3318(3) 0.5635(3) 0.120(3) Uani 1 1 d .
H39A H 0.2248 0.3377 0.5319 0.180 Uiso 1 1 calc R
H39B H 0.1669 0.3279 0.5463 0.180 Uiso 1 1 calc R
H39C H 0.2080 0.2906 0.5858 0.180 Uiso 1 1 calc R
C40 C 0.16535(15) 0.3831(3) 0.6534(2) 0.0878(17) Uani 1 1 d .
H40A H 0.1691 0.4208 0.6811 0.132 Uiso 1 1 calc R
H40B H 0.1716 0.3403 0.6741 0.132 Uiso 1 1 calc R
H40C H 0.1314 0.3830 0.6374 0.132 Uiso 1 1 calc R
C41 C 0.63623(12) -0.16822(15) 0.74403(16) 0.0307(8) Uani 1 1 d .
C42 C 0.61061(14) -0.23391(17) 0.7643(2) 0.0491(11) Uani 1 1 d .
H42A H 0.6234 -0.2469 0.8033 0.074 Uiso 1 1 calc R
H42B H 0.6176 -0.2700 0.7358 0.074 Uiso 1 1 calc R
H42C H 0.5746 -0.2266 0.7668 0.074 Uiso 1 1 calc R
C43 C 0.61851(15) -0.1492(2) 0.68162(18) 0.0506(11) Uani 1 1 d .
H43A H 0.5822 -0.1439 0.6817 0.076 Uiso 1 1 calc R
H43B H 0.6279 -0.1851 0.6538 0.076 Uiso 1 1 calc R
H43C H 0.6341 -0.1066 0.6696 0.076 Uiso 1 1 calc R
C44 C 0.69316(13) -0.18234(19) 0.74159(19) 0.0454(10) Uani 1 1 d .
H44A H 0.7051 -0.1947 0.7811 0.068 Uiso 1 1 calc R
H44B H 0.7106 -0.1417 0.7280 0.068 Uiso 1 1 calc R
H44C H 0.6997 -0.2196 0.7141 0.068 Uiso 1 1 calc R
C45 C 0.53711(12) -0.16970(15) 0.99211(15) 0.0262(7) Uani 1 1 d .
C46 C 0.48612(13) -0.14891(18) 1.01581(17) 0.0365(9) Uani 1 1 d .
H46A H 0.4897 -0.1087 1.0408 0.055 Uiso 1 1 calc R
H46B H 0.4721 -0.1860 1.0392 0.055 Uiso 1 1 calc R
H46C H 0.4639 -0.1386 0.9826 0.055 Uiso 1 1 calc R
C47 C 0.53118(14) -0.23260(15) 0.95403(17) 0.0356(9) Uani 1 1 d .
H47A H 0.5635 -0.2451 0.9372 0.053 Uiso 1 1 calc R
H47B H 0.5076 -0.2233 0.9220 0.053 Uiso 1 1 calc R
H47C H 0.5186 -0.2699 0.9783 0.053 Uiso 1 1 calc R
C48 C 0.57053(13) -0.18710(17) 1.04437(16) 0.0343(8) Uani 1 1 d .
H48A H 0.5752 -0.1469 1.0690 0.051 Uiso 1 1 calc R
H48B H 0.6029 -0.2027 1.0298 0.051 Uiso 1 1 calc R
H48C H 0.5550 -0.2230 1.0679 0.051 Uiso 1 1 calc R
C49 C 0.46273(12) 0.11733(15) 0.94849(15) 0.0262(7) Uani 1 1 d .
C50 C 0.47861(12) 0.17624(16) 0.98810(17) 0.0336(9) Uani 1 1 d .
H50A H 0.4972 0.2093 0.9646 0.050 Uiso 1 1 calc R
H50B H 0.4998 0.1593 1.0201 0.050 Uiso 1 1 calc R
H50C H 0.4490 0.1978 1.0049 0.050 Uiso 1 1 calc R
C51 C 0.42921(13) 0.14397(18) 0.89908(18) 0.0395(9) Uani 1 1 d .
H51A H 0.4182 0.1062 0.8743 0.059 Uiso 1 1 calc R
H51B H 0.4478 0.1764 0.8749 0.059 Uiso 1 1 calc R
H51C H 0.4001 0.1665 0.9164 0.059 Uiso 1 1 calc R
C52 C 0.43290(13) 0.06745(16) 0.98580(19) 0.0392(9) Uani 1 1 d .
H52A H 0.4212 0.0303 0.9607 0.059 Uiso 1 1 calc R
H52B H 0.4042 0.0907 1.0034 0.059 Uiso 1 1 calc R
H52C H 0.4541 0.0493 1.0173 0.059 Uiso 1 1 calc R
C53 C 0.57294(12) 0.11386(16) 0.70541(14) 0.0264(7) Uani 1 1 d .
C54 C 0.52106(12) 0.14779(18) 0.70195(17) 0.0366(9) Uani 1 1 d .
H54A H 0.5181 0.1817 0.7334 0.055 Uiso 1 1 calc R
H54B H 0.4951 0.1134 0.7069 0.055 Uiso 1 1 calc R
H54C H 0.5172 0.1698 0.6634 0.055 Uiso 1 1 calc R
C55 C 0.57775(13) 0.06258(17) 0.65547(16) 0.0360(8) Uani 1 1 d .
H55A H 0.5498 0.0307 0.6572 0.054 Uiso 1 1 calc R
H55B H 0.6092 0.0378 0.6597 0.054 Uiso 1 1 calc R
H55C H 0.5773 0.0862 0.6174 0.054 Uiso 1 1 calc R
C56 C 0.61254(13) 0.16942(18) 0.69772(18) 0.0405(9) Uani 1 1 d .
H56A H 0.6089 0.2031 0.7292 0.061 Uiso 1 1 calc R
H56B H 0.6081 0.1914 0.6592 0.061 Uiso 1 1 calc R
H56C H 0.6458 0.1492 0.6998 0.061 Uiso 1 1 calc R
C57 C 0.46670(11) -0.06833(15) 0.80372(15) 0.0242(7) Uani 1 1 d .
C58 C 0.43026(12) -0.08244(18) 0.85457(17) 0.0340(8) Uani 1 1 d .
H58A H 0.4448 -0.1159 0.8815 0.051 Uiso 1 1 calc R
H58B H 0.3989 -0.1000 0.8385 0.051 Uiso 1 1 calc R
H58C H 0.4238 -0.0404 0.8762 0.051 Uiso 1 1 calc R
C59 C 0.47333(13) -0.13394(17) 0.76887(17) 0.0387(9) Uani 1 1 d .
H59A H 0.4879 -0.1686 0.7946 0.058 Uiso 1 1 calc R
H59B H 0.4955 -0.1259 0.7352 0.058 Uiso 1 1 calc R
H59C H 0.4409 -0.1495 0.7545 0.058 Uiso 1 1 calc R
C60 C 0.44280(13) -0.01590(17) 0.76386(17) 0.0388(9) Uani 1 1 d .
H60A H 0.4356 0.0250 0.7868 0.058 Uiso 1 1 calc R
H60B H 0.4117 -0.0341 0.7475 0.058 Uiso 1 1 calc R
H60C H 0.4656 -0.0047 0.7315 0.058 Uiso 1 1 calc R
C61 C 0.75692(12) 0.03885(15) 0.78137(16) 0.0312(8) Uani 1 1 d .
C62 C 0.79449(13) -0.01825(18) 0.79294(19) 0.0422(9) Uani 1 1 d .
H62A H 0.7765 -0.0604 0.8009 0.063 Uiso 1 1 calc R
H62B H 0.8151 -0.0066 0.8272 0.063 Uiso 1 1 calc R
H62C H 0.8158 -0.0242 0.7581 0.063 Uiso 1 1 calc R
C63 C 0.72687(14) 0.02299(19) 0.72588(17) 0.0442(10) Uani 1 1 d .
H63A H 0.7097 -0.0204 0.7309 0.066 Uiso 1 1 calc R
H63B H 0.7493 0.0204 0.6918 0.066 Uiso 1 1 calc R
H63C H 0.7022 0.0588 0.7193 0.066 Uiso 1 1 calc R
C64 C 0.78625(14) 0.10368(18) 0.77217(19) 0.0452(10) Uani 1 1 d .
H64A H 0.8060 0.1134 0.8076 0.068 Uiso 1 1 calc R
H64B H 0.7632 0.1411 0.7648 0.068 Uiso 1 1 calc R
H64C H 0.8085 0.0984 0.7382 0.068 Uiso 1 1 calc R
C65 C 0.72594(12) -0.14748(16) 0.95516(16) 0.0306(8) Uani 1 1 d .
C66 C 0.69647(15) -0.20913(18) 0.9325(2) 0.0519(11) Uani 1 1 d .
H66A H 0.6959 -0.2087 0.8892 0.078 Uiso 1 1 calc R
H66B H 0.6623 -0.2071 0.9476 0.078 Uiso 1 1 calc R
H66C H 0.7125 -0.2508 0.9464 0.078 Uiso 1 1 calc R
C67 C 0.77997(14) -0.1534(2) 0.9323(2) 0.0554(12) Uani 1 1 d .
H67A H 0.7801 -0.1506 0.8890 0.083 Uiso 1 1 calc R
H67B H 0.7941 -0.1969 0.9446 0.083 Uiso 1 1 calc R
H67C H 0.8000 -0.1165 0.9486 0.083 Uiso 1 1 calc R
C68 C 0.72665(16) -0.14812(19) 1.02242(19) 0.0515(11) Uani 1 1 d .
H68A H 0.7448 -0.1085 1.0369 0.077 Uiso 1 1 calc R
H68B H 0.7432 -0.1894 1.0363 0.077 Uiso 1 1 calc R
H68C H 0.6924 -0.1470 1.0374 0.077 Uiso 1 1 calc R
C69 C 0.61476(12) 0.04792(16) 1.08029(14) 0.0253(7) Uani 1 1 d .
C70 C 0.64516(13) -0.00588(17) 1.11231(16) 0.0343(8) Uani 1 1 d .
H70A H 0.6385 -0.0502 1.0947 0.051 Uiso 1 1 calc R
H70B H 0.6359 -0.0066 1.1542 0.051 Uiso 1 1 calc R
H70C H 0.6807 0.0046 1.1086 0.051 Uiso 1 1 calc R
C71 C 0.55938(13) 0.0298(2) 1.08559(17) 0.0419(9) Uani 1 1 d .
H71A H 0.5394 0.0632 1.0641 0.063 Uiso 1 1 calc R
H71B H 0.5497 0.0297 1.1274 0.063 Uiso 1 1 calc R
H71C H 0.5537 -0.0152 1.0687 0.063 Uiso 1 1 calc R
C72 C 0.62367(14) 0.11578(17) 1.11109(17) 0.0405(9) Uani 1 1 d .
H72A H 0.6042 0.1511 1.0913 0.061 Uiso 1 1 calc R
H72B H 0.6591 0.1272 1.1091 0.061 Uiso 1 1 calc R
H72C H 0.6134 0.1125 1.1526 0.061 Uiso 1 1 calc R
C73 C 0.64478(13) 0.23337(15) 0.89455(17) 0.0327(8) Uani 1 1 d .
C74 C 0.6580(2) 0.27311(19) 0.9503(2) 0.0795(17) Uani 1 1 d .
H74A H 0.6935 0.2675 0.9589 0.119 Uiso 1 1 calc R
H74B H 0.6383 0.2562 0.9836 0.119 Uiso 1 1 calc R
H74C H 0.6507 0.3211 0.9440 0.119 Uiso 1 1 calc R
C75 C 0.59023(13) 0.2423(2) 0.8785(3) 0.0711(17) Uani 1 1 d .
H75A H 0.5821 0.2131 0.8449 0.107 Uiso 1 1 calc R
H75B H 0.5840 0.2896 0.8679 0.107 Uiso 1 1 calc R
H75C H 0.5694 0.2298 0.9124 0.107 Uiso 1 1 calc R
C76 C 0.67534(13) 0.26172(17) 0.84352(18) 0.0397(9) Uani 1 1 d .
H76A H 0.6715 0.2325 0.8088 0.060 Uiso 1 1 calc R
H76B H 0.7105 0.2634 0.8549 0.060 Uiso 1 1 calc R
H76C H 0.6637 0.3074 0.8340 0.060 Uiso 1 1 calc R
C77 C 0.79961(12) 0.11019(17) 1.00958(16) 0.0309(8) Uani 1 1 d .
C78 C 0.83490(19) 0.1674(3) 0.9934(2) 0.107(2) Uani 1 1 d .
H78A H 0.8555 0.1537 0.9598 0.161 Uiso 1 1 calc R
H78B H 0.8563 0.1777 1.0273 0.161 Uiso 1 1 calc R
H78C H 0.8156 0.2076 0.9828 0.161 Uiso 1 1 calc R
C79 C 0.77869(16) 0.1238(3) 1.06998(18) 0.0714(14) Uani 1 1 d .
H79A H 0.7647 0.1695 1.0711 0.107 Uiso 1 1 calc R
H79B H 0.8053 0.1199 1.0995 0.107 Uiso 1 1 calc R
H79C H 0.7525 0.0908 1.0787 0.107 Uiso 1 1 calc R
C80 C 0.8279(2) 0.0451(3) 1.0131(3) 0.142(3) Uani 1 1 d .
H80A H 0.8353 0.0290 0.9731 0.213 Uiso 1 1 calc R
H80B H 0.8078 0.0113 1.0339 0.213 Uiso 1 1 calc R
H80C H 0.8591 0.0525 1.0346 0.213 Uiso 1 1 calc R
H81 H 0.4236(11) 0.5102(14) 0.7476(14) 0.015(8) Uiso 1 1 d .
H82 H 0.5875(16) 0.003(2) 0.868(2) 0.063(19) Uiso 1 1 d .

loop_
_atom_site_aniso_label
_atom_site_aniso_U_11
_atom_site_aniso_U_22
_atom_site_aniso_U_33
_atom_site_aniso_U_23
_atom_site_aniso_U_13
_atom_site_aniso_U_12
Na1 0.0336(7) 0.0239(5) 0.0236(7) 0.0001(5) 0.0011(6) 0.0048(5)
Na2 0.0299(7) 0.0315(6) 0.0232(7) 0.0012(5) 0.0047(6) 0.0058(5)
Na3 0.0279(7) 0.0276(6) 0.0338(8) 0.0021(5) 0.0086(6) 0.0043(5)
Na4 0.0272(6) 0.0277(6) 0.0248(8) -0.0002(5) 0.0045(6) -0.0012(5)
Na5 0.0175(6) 0.0268(6) 0.0207(7) -0.0016(5) 0.0012(5) -0.0015(5)
Na6 0.0233(6) 0.0297(6) 0.0204(7) 0.0014(5) 0.0013(5) 0.0021(5)
Na7 0.0210(6) 0.0313(6) 0.0263(7) 0.0018(5) 0.0037(6) 0.0033(5)
Na8 0.0193(6) 0.0295(6) 0.0216(7) 0.0013(5) 0.0010(5) -0.0010(5)
Na9 0.0219(6) 0.0434(7) 0.0257(7) 0.0018(6) 0.0005(6) -0.0062(5)
Na10 0.0248(6) 0.0416(7) 0.0469(8) -0.0055(6) -0.0020(6) -0.0006(5)
Na11 0.0207(7) 0.0683(9) 0.0271(8) -0.0131(6) -0.0010(6) 0.0031(6)
Na12 0.0310(7) 0.0280(6) 0.0305(7) 0.0028(5) 0.0065(6) 0.0042(5)
Na13 0.0279(7) 0.0325(6) 0.0230(7) 0.0007(5) 0.0029(6) 0.0058(5)
Na14 0.0378(7) 0.0231(5) 0.0246(7) -0.0007(5) 0.0028(6) 0.0054(5)
Na15 0.0306(7) 0.0241(6) 0.0253(8) -0.0004(5) 0.0049(6) -0.0015(5)
Na16 0.0187(6) 0.0279(6) 0.0210(7) 0.0013(5) 0.0019(5) -0.0002(5)
Na17 0.0217(6) 0.0295(6) 0.0281(7) -0.0012(5) 0.0025(6) 0.0014(5)
Na18 0.0282(6) 0.0281(6) 0.0220(7) 0.0008(5) 0.0016(5) 0.0043(5)
Na19 0.0174(6) 0.0283(6) 0.0206(7) 0.0005(5) 0.0007(5) -0.0030(5)
Na20 0.0225(6) 0.0490(7) 0.0302(7) -0.0041(6) -0.0003(6) 0.0024(6)
Na21 0.0409(7) 0.0407(7) 0.0361(8) 0.0023(6) -0.0053(6) -0.0020(6)
Na22 0.0200(6) 0.0536(8) 0.0280(8) 0.0074(6) -0.0025(6) -0.0071(6)
O1 0.0166(11) 0.0309(12) 0.0196(13) -0.0013(10) -0.0005(10) -0.0013(9)
O2 0.0239(11) 0.0221(10) 0.0226(12) 0.0036(9) 0.0043(10) -0.0011(9)
O3 0.0259(12) 0.0273(11) 0.0309(14) -0.0055(10) 0.0049(11) 0.0030(9)
O4 0.0226(11) 0.0301(11) 0.0189(13) 0.0046(9) -0.0012(10) 0.0016(9)
O5 0.0175(10) 0.0245(10) 0.0247(13) -0.0029(9) 0.0040(10) -0.0005(9)
O6 0.0167(10) 0.0262(10) 0.0228(13) -0.0005(9) -0.0022(9) -0.0019(9)
O7 0.0254(11) 0.0326(11) 0.0153(12) -0.0005(9) 0.0020(9) -0.0035(9)
O8 0.0271(12) 0.0296(11) 0.0349(14) 0.0028(9) -0.0023(11) 0.0068(9)
O9 0.0206(11) 0.0385(12) 0.0251(13) -0.0006(9) 0.0081(10) 0.0002(9)
O10 0.0207(11) 0.0263(11) 0.0248(13) -0.0019(9) 0.0006(9) -0.0006(9)
O11 0.0204(11) 0.0432(12) 0.0351(14) -0.0026(10) -0.0080(10) -0.0013(10)
O12 0.0186(12) 0.0264(12) 0.0245(14) 0.0043(10) -0.0011(11) 0.0003(10)
O13 0.0262(11) 0.0285(11) 0.0259(13) -0.0068(10) 0.0003(11) 0.0033(10)
O14 0.0323(12) 0.0219(10) 0.0207(12) 0.0046(9) 0.0038(10) -0.0005(9)
O15 0.0167(10) 0.0251(10) 0.0265(13) -0.0033(9) 0.0036(10) 0.0031(9)
O16 0.0264(11) 0.0270(11) 0.0188(13) 0.0060(9) -0.0009(10) 0.0000(9)
O17 0.0192(11) 0.0233(10) 0.0236(13) -0.0043(9) -0.0014(10) -0.0011(9)
O18 0.0238(11) 0.0352(11) 0.0278(13) 0.0027(10) 0.0093(10) 0.0044(9)
O19 0.0275(12) 0.0315(11) 0.0353(14) 0.0019(10) -0.0053(11) 0.0070(9)
O20 0.0305(12) 0.0329(11) 0.0165(12) 0.0017(9) -0.0009(10) -0.0034(10)
O21 0.0217(11) 0.0283(11) 0.0233(13) 0.0018(9) 0.0016(10) -0.0010(9)
O22 0.0217(11) 0.0429(12) 0.0366(14) -0.0034(10) -0.0118(11) 0.0027(10)
C1 0.0246(16) 0.0234(14) 0.0219(18) 0.0058(12) -0.0014(14) 0.0004(13)
C2 0.035(2) 0.0451(19) 0.040(2) 0.0150(17) 0.0103(18) 0.0053(16)
C3 0.0380(19) 0.0316(17) 0.028(2) 0.0080(14) 0.0025(17) -0.0051(15)
C4 0.056(2) 0.0291(17) 0.030(2) -0.0050(15) -0.0026(19) -0.0031(17)
C6 0.044(2) 0.0329(19) 0.061(3) -0.0161(19) 0.008(2) -0.0012(17)
C7 0.0284(19) 0.051(2) 0.047(3) -0.0142(18) 0.0045(18) 0.0104(17)
C8 0.044(2) 0.051(2) 0.032(2) -0.0109(18) 0.0010(19) 0.0100(19)
C9 0.0233(16) 0.0306(16) 0.0212(18) 0.0042(14) -0.0009(14) 0.0024(14)
C10 0.0278(17) 0.0403(18) 0.030(2) 0.0073(15) 0.0015(16) 0.0049(15)
C11 0.050(2) 0.048(2) 0.023(2) -0.0037(16) -0.0009(18) 0.0126(18)
C12 0.0321(18) 0.0408(19) 0.037(2) 0.0173(16) 0.0016(17) 0.0013(15)
C13 0.0169(15) 0.0240(15) 0.033(2) -0.0036(14) 0.0056(15) 0.0011(13)
C14 0.0350(19) 0.0300(16) 0.030(2) -0.0039(15) 0.0053(17) -0.0030(15)
C15 0.0321(19) 0.0322(17) 0.049(3) -0.0041(17) 0.0200(19) -0.0032(15)
C16 0.031(2) 0.046(2) 0.049(3) -0.0074(19) -0.0052(19) 0.0143(17)
C17 0.0228(16) 0.0259(15) 0.025(2) -0.0001(13) -0.0023(15) -0.0036(13)
C18 0.0294(19) 0.049(2) 0.036(2) 0.0015(17) -0.0087(18) -0.0036(17)
C19 0.0295(19) 0.044(2) 0.039(2) -0.0074(17) -0.0042(17) -0.0106(16)
C20 0.036(2) 0.042(2) 0.060(3) -0.0256(19) 0.000(2) -0.0057(17)
C21 0.0265(17) 0.0345(16) 0.0209(19) -0.0009(14) 0.0031(15) -0.0008(14)
C22 0.0346(19) 0.048(2) 0.030(2) 0.0072(16) 0.0104(17) -0.0024(17)
C23 0.057(2) 0.045(2) 0.024(2) -0.0096(17) 0.0119(19) -0.0123(19)
C24 0.045(2) 0.056(2) 0.0181(19) 0.0054(16) -0.0036(17) 0.0009(18)
C25 0.0294(18) 0.0347(17) 0.031(2) 0.0041(15) -0.0028(16) 0.0135(15)
C26 0.050(2) 0.0342(19) 0.068(3) -0.0023(19) 0.008(2) 0.0019(18)
C27 0.037(2) 0.053(2) 0.079(3) 0.010(2) 0.012(2) 0.0130(18)
C28 0.085(3) 0.064(2) 0.037(3) 0.006(2) -0.005(2) 0.027(3)
C29 0.0161(15) 0.0513(19) 0.028(2) 0.0063(16) 0.0083(15) 0.0035(15)
C30 0.043(2) 0.056(2) 0.061(3) 0.009(2) 0.029(2) -0.0061(19)
C31 0.042(2) 0.087(3) 0.033(2) -0.005(2) 0.0084(19) 0.018(2)
C32 0.0311(19) 0.061(2) 0.032(2) 0.0026(18) 0.0102(17) 0.0123(18)
C33 0.0263(17) 0.0310(17) 0.032(2) 0.0016(15) 0.0088(16) -0.0060(14)
C34 0.040(2) 0.0411(18) 0.038(2) 0.0082(16) 0.0081(18) -0.0113(16)
C35 0.034(2) 0.047(2) 0.078(3) 0.026(2) 0.016(2) 0.0102(18)
C36 0.067(3) 0.042(2) 0.047(3) -0.0067(18) 0.009(2) -0.007(2)
C37 0.0198(17) 0.0459(19) 0.030(2) -0.0013(16) -0.0041(16) -0.0027(15)
C38 0.056(3) 0.090(3) 0.075(4) 0.021(3) -0.026(3) -0.003(2)
C39 0.089(4) 0.117(4) 0.153(6) -0.095(4) -0.079(4) 0.038(3)
C40 0.028(2) 0.147(5) 0.088(4) 0.030(4) 0.006(3) -0.021(3)
C41 0.0250(16) 0.0307(15) 0.036(2) -0.0102(13) 0.0089(15) 0.0080(13)
C42 0.044(2) 0.0322(19) 0.071(3) -0.0113(19) 0.019(2) 0.0047(17)
C43 0.053(3) 0.063(3) 0.036(3) -0.019(2) 0.000(2) 0.011(2)
C44 0.033(2) 0.052(2) 0.052(3) -0.0153(19) 0.0055(19) 0.0125(18)
C45 0.0307(17) 0.0232(14) 0.0249(19) -0.0018(13) 0.0048(15) -0.0025(13)
C46 0.0313(19) 0.0428(18) 0.035(2) 0.0072(16) 0.0046(16) -0.0030(15)
C47 0.043(2) 0.0286(16) 0.035(2) 0.0034(15) 0.0010(18) -0.0044(16)
C48 0.036(2) 0.0376(18) 0.029(2) 0.0089(15) -0.0050(17) -0.0087(16)
C49 0.0219(16) 0.0249(15) 0.032(2) -0.0059(14) 0.0040(15) 0.0002(13)
C50 0.0299(18) 0.0290(16) 0.042(2) -0.0099(16) 0.0097(17) 0.0022(15)
C51 0.0307(19) 0.044(2) 0.044(3) -0.0133(18) -0.0064(18) 0.0104(17)
C52 0.0286(18) 0.0378(19) 0.051(3) -0.0112(17) 0.0156(19) -0.0066(16)
C53 0.0269(17) 0.0334(17) 0.0188(18) 0.0067(14) 0.0011(14) 0.0045(14)
C54 0.0311(19) 0.0396(18) 0.039(2) 0.0090(17) -0.0058(17) 0.0053(16)
C55 0.042(2) 0.0429(19) 0.023(2) 0.0058(15) -0.0034(17) 0.0078(16)
C56 0.039(2) 0.047(2) 0.036(2) 0.0202(17) 0.0075(18) -0.0010(17)
C57 0.0236(16) 0.0252(15) 0.0239(19) -0.0064(13) -0.0019(15) -0.0002(13)
C58 0.0235(17) 0.047(2) 0.032(2) -0.0023(16) -0.0018(16) -0.0055(15)
C59 0.0323(19) 0.043(2) 0.041(2) -0.0186(17) -0.0018(18) -0.0035(16)
C60 0.035(2) 0.046(2) 0.036(2) 0.0046(17) -0.0153(18) -0.0073(17)
C61 0.0249(16) 0.0354(16) 0.033(2) 0.0007(14) 0.0076(16) 0.0015(14)
C62 0.0294(19) 0.051(2) 0.046(2) 0.0027(18) 0.0081(19) 0.0107(17)
C63 0.035(2) 0.067(2) 0.031(2) 0.0003(18) 0.0085(17) 0.0120(18)
C64 0.036(2) 0.049(2) 0.050(3) 0.0121(18) 0.0209(19) -0.0019(17)
C65 0.0261(17) 0.0348(17) 0.031(2) 0.0042(15) 0.0032(16) 0.0091(15)
C66 0.063(3) 0.038(2) 0.055(3) 0.0007(19) 0.011(2) 0.0074(19)
C67 0.040(2) 0.058(2) 0.068(3) 0.012(2) 0.018(2) 0.0173(19)
C68 0.058(3) 0.055(2) 0.042(3) 0.0159(19) 0.000(2) 0.012(2)
C69 0.0231(16) 0.0406(17) 0.0121(17) 0.0016(13) -0.0010(14) -0.0045(14)
C70 0.0346(19) 0.0457(19) 0.0226(19) 0.0012(16) -0.0021(17) 0.0022(16)
C71 0.0280(19) 0.069(3) 0.029(2) 0.0055(18) -0.0018(17) -0.0014(18)
C72 0.051(2) 0.0385(18) 0.032(2) -0.0062(17) 0.0094(19) -0.0010(18)
C73 0.0335(19) 0.0258(16) 0.039(2) 0.0023(15) 0.0070(17) 0.0064(14)
C74 0.153(5) 0.034(2) 0.052(3) -0.0161(19) 0.022(3) 0.013(3)
C75 0.029(2) 0.056(3) 0.128(5) 0.054(3) 0.024(3) 0.0148(19)
C76 0.0297(18) 0.0368(17) 0.053(3) 0.0094(17) 0.0027(18) -0.0067(15)
C77 0.0206(17) 0.0434(19) 0.029(2) 0.0008(16) -0.0040(16) 0.0019(15)
C78 0.077(4) 0.167(5) 0.079(4) 0.054(4) -0.034(3) -0.081(4)
C79 0.048(3) 0.138(4) 0.027(2) -0.010(2) -0.008(2) -0.013(3)
C80 0.134(5) 0.090(4) 0.201(8) -0.078(4) -0.137(5) 0.079(4)

loop_
_atom_type_symbol
_atom_type_description
_atom_type_scat_dispersion_real
_atom_type_scat_dispersion_imag
_atom_type_scat_source
C C 0.0033 0.0016 'International Tables Vol C Tables 4.2.6.8 and 6.1.1.4'
H H 0.0000 0.0000 'International Tables Vol C Tables 4.2.6.8 and 6.1.1.4'
O O 0.0106 0.0060 'International Tables Vol C Tables 4.2.6.8 and 6.1.1.4'
Na Na 0.0362 0.0249 'International Tables Vol C Tables 4.2.6.8 and 6.1.1.4'

loop_
_geom_angle_atom_site_label_1
_geom_angle_atom_site_label_2
_geom_angle_atom_site_label_3
_geom_angle
O2 Na1 O5 139.68(9)
O2 Na1 O6 97.08(9)
O5 Na1 O6 95.62(9)
O2 Na1 C19 107.45(10)
O5 Na1 C19 110.85(10)
O6 Na1 C19 53.47(9)
O2 Na1 H81 80.4(6)
O5 Na1 H81 77.8(6)
O6 Na1 H81 52.0(7)
C19 Na1 H81 105.5(7)
O3 Na2 O2 147.18(10)
O3 Na2 O6 99.03(9)
O2 Na2 O6 95.11(8)
O3 Na2 O1 77.78(8)
O2 Na2 O1 80.03(8)
O6 Na2 O1 68.81(7)
O3 Na2 H81 82.7(7)
O2 Na2 H81 82.4(7)
O6 Na2 H81 53.1(7)
O3 Na3 O4 145.61(10)
O3 Na3 O6 100.27(9)
O4 Na3 O6 95.86(8)
O3 Na3 O1 78.37(8)
O4 Na3 O1 79.22(8)
O6 Na3 O1 69.49(8)
O3 Na3 H81 83.9(7)
O4 Na3 H81 81.4(7)
O6 Na3 H81 53.9(7)
O4 Na4 O5 139.40(10)
O4 Na4 O6 96.43(9)
O5 Na4 O6 95.22(9)
O4 Na4 C18 99.94(11)
O5 Na4 C18 117.54(10)
O6 Na4 C18 51.55(9)
O4 Na4 H81 78.7(7)
O5 Na4 H81 78.0(7)
O6 Na4 H81 52.5(7)
C18 Na4 H81 103.3(7)
O5 Na5 O1 91.18(8)
O5 Na5 O7 129.14(9)
O1 Na5 O7 93.67(8)
O5 Na5 O10 135.46(9)
O1 Na5 O10 95.32(8)
O7 Na5 O10 94.40(8)
O5 Na5 H81 74.1(7)
O7 Na5 H81 105.2(6)
O10 Na5 H81 106.6(6)
O8 Na6 O2 126.31(9)
O8 Na6 O1 95.72(9)
O2 Na6 O1 90.92(9)
O8 Na6 O7 100.76(9)
O2 Na6 O7 132.36(9)
O1 Na6 O7 91.29(8)
O3 Na7 O8 121.85(9)
O3 Na7 O9 122.94(10)
O8 Na7 O9 115.20(9)
O3 Na7 O1 85.86(8)
O8 Na7 O1 92.96(9)
O9 Na7 O1 92.50(8)
O4 Na8 O9 131.20(10)
O4 Na8 O1 89.43(9)
O9 Na8 O1 95.49(9)
O4 Na8 O10 130.57(9)
O9 Na8 O10 97.62(9)
O1 Na8 O10 93.61(8)
O11 Na9 O10 98.58(9)
O11 Na9 O7 98.07(9)
O10 Na9 O7 96.87(8)
O11 Na9 C23 119.42(11)
O10 Na9 C23 132.93(11)
O7 Na9 C23 53.88(9)
O8 Na10 O11 136.31(11)
O8 Na10 O7 102.14(9)
O11 Na10 O7 95.25(9)
O11 Na10 Na6 134.47(8)
O7 Na10 Na6 52.75(6)
O9 Na11 O10 100.71(9)
O11 Na11 O10 96.38(9)
O11 Na11 Na8 131.88(8)
O10 Na11 Na8 52.06(6)
O13 Na12 O16 136.75(10)
O13 Na12 O17 99.05(9)
O16 Na12 O17 96.14(9)
O13 Na12 C55 133.49(10)
O16 Na12 C55 53.10(9)
O17 Na12 C55 127.01(10)
O13 Na12 H82 82.0(10)
O16 Na12 H82 72.5(11)
O17 Na12 H82 57.7(10)
C55 Na12 H82 125.3(11)
O14 Na13 O13 149.46(10)
O14 Na13 O17 98.41(9)
O13 Na13 O17 95.89(9)
O14 Na13 O12 79.44(8)
O13 Na13 O12 80.49(8)
O17 Na13 O12 69.64(8)
O14 Na13 H82 83.4(12)
O13 Na13 H82 81.8(12)
O17 Na13 H82 57.5(10)
O14 Na14 O15 148.69(10)
O14 Na14 O17 99.04(9)
O15 Na14 O17 94.85(9)
O14 Na14 O12 78.14(8)
O15 Na14 O12 81.09(8)
O17 Na14 O12 68.61(8)
O14 Na14 H82 85.0(11)
O15 Na14 H82 78.6(11)
O17 Na14 H82 58.5(11)
O15 Na15 O16 138.72(10)
O15 Na15 O17 95.70(9)
O16 Na15 O17 95.41(8)
O15 Na15 C60 115.62(10)
O16 Na15 C60 102.29(11)
O17 Na15 C60 51.51(8)
O15 Na15 H82 78.4(12)
O16 Na15 H82 74.0(12)
O17 Na15 H82 58.5(11)
C60 Na15 H82 109.3(11)
O16 Na16 O12 89.02(9)
O16 Na16 O21 129.01(9)
O12 Na16 O21 95.96(9)
O16 Na16 O18 136.19(9)
O12 Na16 O18 95.49(9)
O21 Na16 O18 93.91(8)
O16 Na16 H82 75.4(11)
O21 Na16 H82 102.7(12)
O18 Na16 H82 106.7(10)
O19 Na17 O13 127.51(10)
O19 Na17 O12 94.53(9)
O13 Na17 O12 89.62(9)
O19 Na17 O18 99.19(9)
O13 Na17 O18 132.89(10)
O12 Na17 O18 92.82(8)
O19 Na18 O14 120.13(9)
O19 Na18 O20 116.75(9)
O14 Na18 O20 123.10(9)
O19 Na18 O12 93.27(9)
O14 Na18 O12 86.98(9)
O20 Na18 O12 91.42(9)
O20 Na19 O15 126.46(9)
O20 Na19 O12 93.17(9)
O15 Na19 O12 91.74(9)
O20 Na19 O21 97.25(8)
O15 Na19 O21 135.65(9)
O12 Na19 O21 93.05(8)
O20 Na19 H82 104.2(11)
O15 Na19 H82 79.0(10)
O21 Na19 H82 99.1(11)
O22 Na20 O18 100.33(9)
O22 Na20 O21 97.96(9)
O18 Na20 O21 95.89(8)
O22 Na20 C64 121.61(11)
O18 Na20 C64 53.70(9)
O21 Na20 C64 131.72(11)
O19 Na21 O22 139.08(11)
O19 Na21 O18 101.34(9)
O22 Na21 O18 96.95(9)
O22 Na21 Na17 135.64(8)
O18 Na21 Na17 52.42(6)
O20 Na22 O22 123.93(10)
O20 Na22 O21 101.26(9)
O22 Na22 O21 96.47(9)
O22 Na22 Na19 130.92(9)
O21 Na22 Na19 53.08(6)
Na5 O1 Na6 83.30(8)
Na5 O1 Na8 81.60(8)
Na6 O1 Na8 139.47(11)
Na5 O1 Na7 134.26(11)
Na6 O1 Na7 82.13(8)
Na8 O1 Na7 82.03(8)
Na5 O1 Na3 135.72(10)
Na6 O1 Na3 137.07(10)
Na8 O1 Na3 75.11(7)
Na7 O1 Na3 79.18(7)
Na5 O1 Na2 137.91(10)
Na6 O1 Na2 74.64(7)
Na8 O1 Na2 136.87(10)
Na7 O1 Na2 78.01(7)
Na3 O1 Na2 63.84(6)
Na5 O1 H81 107(2)
Na6 O1 H81 110(2)
Na8 O1 H81 110(2)
Na7 O1 H81 119(2)
Na3 O1 H81 51(2)
Na2 O1 H81 52.2(19)
C1 O2 Na1 122.54(17)
C1 O2 Na6 128.82(19)
Na1 O2 Na6 95.54(8)
C1 O2 Na2 122.50(19)
Na1 O2 Na2 87.02(9)
Na6 O2 Na2 89.06(9)
C5 O3 Na3 119.4(2)
C5 O3 Na2 121.96(19)
Na3 O3 Na2 83.10(8)
C5 O3 Na7 132.57(19)
Na3 O3 Na7 94.04(9)
Na2 O3 Na7 92.66(10)
C9 O4 Na4 124.06(18)
C9 O4 Na3 116.53(18)
Na4 O4 Na3 86.54(8)
C9 O4 Na8 130.05(19)
Na4 O4 Na8 97.50(10)
Na3 O4 Na8 89.78(9)
C13 O5 Na1 116.51(17)
C13 O5 Na4 120.5(2)
Na1 O5 Na4 87.19(9)
C13 O5 Na5 132.53(18)
Na1 O5 Na5 96.27(8)
Na4 O5 Na5 92.79(9)
C17 O6 Na4 112.14(17)
C17 O6 Na1 110.20(18)
Na4 O6 Na1 81.90(8)
C17 O6 Na3 119.91(19)
Na4 O6 Na3 80.44(8)
Na1 O6 Na3 129.88(10)
C17 O6 Na2 118.09(17)
Na4 O6 Na2 129.75(9)
Na1 O6 Na2 79.93(8)
Na3 O6 Na2 76.42(7)
C21 O7 Na9 111.30(18)
C21 O7 Na5 123.13(18)
Na9 O7 Na5 80.15(8)
C21 O7 Na10 117.03(18)
Na9 O7 Na10 80.41(8)
Na5 O7 Na10 119.82(10)
C21 O7 Na6 110.91(18)
Na9 O7 Na6 137.35(10)
Na5 O7 Na6 82.12(8)
Na10 O7 Na6 75.44(7)
C25 O8 Na10 117.0(2)
C25 O8 Na6 133.4(2)
Na10 O8 Na6 81.26(8)
C25 O8 Na7 121.0(2)
Na10 O8 Na7 109.41(9)
Na6 O8 Na7 86.41(8)
C29 O9 Na11 116.61(19)
C29 O9 Na8 133.3(2)
Na11 O9 Na8 83.97(8)
C29 O9 Na7 116.60(19)
Na11 O9 Na7 114.87(11)
Na8 O9 Na7 85.74(8)
C33 O10 Na9 113.23(19)
C33 O10 Na11 115.61(18)
Na9 O10 Na11 79.50(8)
C33 O10 Na5 124.44(18)
Na9 O10 Na5 79.59(8)
Na11 O10 Na5 119.91(9)
C33 O10 Na8 111.39(19)
Na9 O10 Na8 135.10(10)
Na11 O10 Na8 77.23(7)
Na5 O10 Na8 79.62(7)
C37 O11 Na9 133.9(2)
C37 O11 Na11 125.2(2)
Na9 O11 Na11 85.51(9)
C37 O11 Na10 116.18(19)
Na9 O11 Na10 86.26(9)
Na11 O11 Na10 99.53(10)
Na16 O12 Na18 133.05(12)
Na16 O12 Na19 81.26(8)
Na18 O12 Na19 84.10(9)
Na16 O12 Na17 80.58(8)
Na18 O12 Na17 82.89(9)
Na19 O12 Na17 140.10(12)
Na16 O12 Na13 136.68(12)
Na18 O12 Na13 78.59(8)
Na19 O12 Na13 138.40(11)
Na17 O12 Na13 74.77(7)
Na16 O12 Na14 138.40(11)
Na18 O12 Na14 77.75(8)
Na19 O12 Na14 74.52(7)
Na17 O12 Na14 137.91(10)
Na13 O12 Na14 65.00(6)
Na16 O12 Na12 76.67(8)
Na18 O12 Na12 140.17(10)
Na19 O12 Na12 132.33(10)
Na17 O12 Na12 76.50(8)
Na13 O12 Na12 63.34(7)
Na14 O12 Na12 95.30(9)
Na16 O12 H82 95(5)
Na18 O12 H82 131(5)
Na19 O12 H82 97(5)
Na17 O12 H82 120(5)
Na13 O12 H82 69(5)
Na14 O12 H82 56(5)
C41 O13 Na12 119.9(2)
C41 O13 Na17 130.66(19)
Na12 O13 Na17 97.90(9)
C41 O13 Na13 123.53(19)
Na12 O13 Na13 85.00(8)
Na17 O13 Na13 87.55(9)
C45 O14 Na14 121.56(19)
C45 O14 Na13 122.21(18)
Na14 O14 Na13 83.73(9)
C45 O14 Na18 132.90(19)
Na14 O14 Na18 91.90(8)
Na13 O14 Na18 90.97(9)
C49 O15 Na15 122.6(2)
C49 O15 Na14 119.26(18)
Na15 O15 Na14 87.46(8)
C49 O15 Na19 132.40(19)
Na15 O15 Na19 93.55(9)
Na14 O15 Na19 89.29(8)
C53 O16 Na12 113.97(19)
C53 O16 Na15 122.72(19)
Na12 O16 Na15 86.71(8)
C53 O16 Na16 129.12(19)
Na12 O16 Na16 95.80(9)
Na15 O16 Na16 98.07(10)
C57 O17 Na12 116.13(19)
C57 O17 Na15 110.98(17)
Na12 O17 Na15 81.73(8)
C57 O17 Na14 113.52(18)
Na12 O17 Na14 130.35(10)
Na15 O17 Na14 80.92(8)
C57 O17 Na13 119.45(17)
Na12 O17 Na13 79.17(7)
Na15 O17 Na13 129.49(9)
Na14 O17 Na13 77.03(8)
C61 O18 Na20 111.62(18)
C61 O18 Na16 123.7(2)
Na20 O18 Na16 81.59(8)
C61 O18 Na21 119.17(19)
Na20 O18 Na21 78.87(9)
Na16 O18 Na21 117.06(10)
C61 O18 Na17 110.60(18)
Na20 O18 Na17 137.45(11)
Na16 O18 Na17 79.65(7)
Na21 O18 Na17 76.39(7)
C65 O19 Na21 119.16(19)
C65 O19 Na17 132.6(2)
Na21 O19 Na17 83.04(9)
C65 O19 Na18 120.3(2)
Na21 O19 Na18 106.11(10)
Na17 O19 Na18 87.02(8)
C69 O20 Na22 117.13(18)
C69 O20 Na19 129.86(19)
Na22 O20 Na19 82.80(8)
C69 O20 Na18 114.93(18)
Na22 O20 Na18 118.90(11)
Na19 O20 Na18 87.51(9)
C73 O21 Na20 108.04(18)
C73 O21 Na22 119.3(2)
Na20 O21 Na22 80.15(8)
C73 O21 Na16 117.9(2)
Na20 O21 Na16 81.59(8)
Na22 O21 Na16 122.78(9)
C73 O21 Na19 116.53(18)
Na20 O21 Na19 135.37(10)
Na22 O21 Na19 76.52(7)
Na16 O21 Na19 79.95(7)
C77 O22 Na20 142.4(2)
C77 O22 Na22 117.6(2)
Na20 O22 Na22 85.12(9)
C77 O22 Na21 116.81(19)
Na20 O22 Na21 83.85(9)
Na22 O22 Na21 101.62(10)
O2 C1 C3 110.7(2)
O2 C1 C4 109.6(3)
C3 C1 C4 109.0(3)
O2 C1 C2 109.8(2)
C3 C1 C2 108.6(3)
C4 C1 C2 109.1(3)
C1 C2 H2A 109.5
C1 C2 H2B 109.5
H2A C2 H2B 109.5
C1 C2 H2C 109.5
H2A C2 H2C 109.5
H2B C2 H2C 109.5
C1 C3 H3A 109.5
C1 C3 H3B 109.5
H3A C3 H3B 109.5
C1 C3 H3C 109.5
H3A C3 H3C 109.5
H3B C3 H3C 109.5
C1 C4 H4A 109.5
C1 C4 H4B 109.5
H4A C4 H4B 109.5
C1 C4 H4C 109.5
H4A C4 H4C 109.5
H4B C4 H4C 109.5
O3 C5 C8 111.1(3)
O3 C5 C7 110.1(3)
C8 C5 C7 109.1(3)
O3 C5 C6 109.5(3)
C8 C5 C6 108.5(3)
C7 C5 C6 108.5(3)
C5 C6 H6A 109.5
C5 C6 H6B 109.5
H6A C6 H6B 109.5
C5 C6 H6C 109.5
H6A C6 H6C 109.5
H6B C6 H6C 109.5
C5 C7 H7A 109.5
C5 C7 H7B 109.5
H7A C7 H7B 109.5
C5 C7 H7C 109.5
H7A C7 H7C 109.5
H7B C7 H7C 109.5
C5 C8 Na3 78.17(19)
C5 C8 H8A 109.5
Na3 C8 H8A 72.0
C5 C8 H8B 109.5
Na3 C8 H8B 170.5
H8A C8 H8B 109.5
C5 C8 H8C 109.5
Na3 C8 H8C 61.8
H8A C8 H8C 109.5
H8B C8 H8C 109.5
O4 C9 C10 110.9(3)
O4 C9 C12 110.6(3)
C10 C9 C12 108.2(3)
O4 C9 C11 109.4(3)
C10 C9 C11 108.4(3)
C12 C9 C11 109.3(3)
C10 C9 Na3 120.6(2)
C12 C9 Na3 129.0(2)
C11 C9 Na3 69.68(18)
C9 C10 H10A 109.5
C9 C10 H10B 109.5
H10A C10 H10B 109.5
C9 C10 H10C 109.5
H10A C10 H10C 109.5
H10B C10 H10C 109.5
C9 C11 Na3 81.17(19)
C9 C11 H11A 109.5
Na3 C11 H11A 69.2
C9 C11 H11B 109.5
Na3 C11 H11B 61.8
H11A C11 H11B 109.5
C9 C11 H11C 109.5
Na3 C11 H11C 168.6
H11A C11 H11C 109.5
H11B C11 H11C 109.5
C9 C12 H12A 109.5
C9 C12 H12B 109.5
H12A C12 H12B 109.5
C9 C12 H12C 109.5
H12A C12 H12C 109.5
H12B C12 H12C 109.5
O5 C13 C14 110.9(2)
O5 C13 C15 110.4(2)
C14 C13 C15 107.6(3)
O5 C13 C16 109.3(3)
C14 C13 C16 108.8(3)
C15 C13 C16 109.8(3)
C13 C14 H14A 109.5
C13 C14 H14B 109.5
H14A C14 H14B 109.5
C13 C14 H14C 109.5
H14A C14 H14C 109.5
H14B C14 H14C 109.5
C13 C15 Na1 79.35(17)
C13 C15 H15A 109.5
Na1 C15 H15A 64.8
C13 C15 H15B 109.5
Na1 C15 H15B 67.8
H15A C15 H15B 109.5
C13 C15 H15C 109.5
Na1 C15 H15C 171.0
H15A C15 H15C 109.5
H15B C15 H15C 109.5
C13 C16 Na4 79.97(18)
C13 C16 H16A 109.5
Na4 C16 H16A 66.6
C13 C16 H16B 109.5
Na4 C16 H16B 65.5
H16A C16 H16B 109.5
C13 C16 H16C 109.5
Na4 C16 H16C 170.5
H16A C16 H16C 109.5
H16B C16 H16C 109.5
O6 C17 C19 110.6(3)
O6 C17 C20 110.6(3)
C19 C17 C20 108.9(3)
O6 C17 C18 110.7(2)
C19 C17 C18 107.0(3)
C20 C17 C18 108.9(3)
C17 C18 Na4 80.81(18)
C17 C18 H18A 109.5
Na4 C18 H18A 54.1
C17 C18 H18B 109.5
Na4 C18 H18B 77.8
H18A C18 H18B 109.5
C17 C18 H18C 109.5
Na4 C18 H18C 163.4
H18A C18 H18C 109.5
H18B C18 H18C 109.5
C17 C19 Na1 85.51(19)
C17 C19 H19A 109.5
Na1 C19 H19A 60.6
C17 C19 H19B 109.5
Na1 C19 H19B 164.7
H19A C19 H19B 109.5
C17 C19 H19C 109.5
Na1 C19 H19C 66.8
H19A C19 H19C 109.5
H19B C19 H19C 109.5
C17 C20 H20A 109.5
C17 C20 H20B 109.5
H20A C20 H20B 109.5
C17 C20 H20C 109.5
H20A C20 H20C 109.5
H20B C20 H20C 109.5
O7 C21 C22 110.5(3)
O7 C21 C23 110.3(3)
C22 C21 C23 108.6(3)
O7 C21 C24 110.0(3)
C22 C21 C24 108.5(3)
C23 C21 C24 108.9(3)
C22 C21 Na9 131.1(2)
C23 C21 Na9 66.83(18)
C24 C21 Na9 119.1(2)
C21 C22 H22A 109.5
C21 C22 H22B 109.5
H22A C22 H22B 109.5
C21 C22 H22C 109.5
H22A C22 H22C 109.5
H22B C22 H22C 109.5
C21 C23 Na9 83.90(19)
C21 C23 H23A 109.5
Na9 C23 H23A 63.5
C21 C23 H23B 109.5
Na9 C23 H23B 65.2
H23A C23 H23B 109.5
C21 C23 H23C 109.5
Na9 C23 H23C 166.6
H23A C23 H23C 109.5
H23B C23 H23C 109.5
C21 C24 H24A 109.5
C21 C24 H24B 109.5
H24A C24 H24B 109.5
C21 C24 H24C 109.5
H24A C24 H24C 109.5
H24B C24 H24C 109.5
O8 C25 C27 111.5(3)
O8 C25 C26 110.1(3)
C27 C25 C26 108.2(3)
O8 C25 C28 110.2(3)
C27 C25 C28 109.1(3)
C26 C25 C28 107.6(3)
C27 C25 Na10 103.5(2)
C26 C25 Na10 143.7(2)
C28 C25 Na10 77.4(2)
C25 C26 H26A 109.5
C25 C26 H26B 109.5
H26A C26 H26B 109.5
C25 C26 H26C 109.5
H26A C26 H26C 109.5
H26B C26 H26C 109.5
C25 C27 H27A 109.5
C25 C27 H27B 109.5
H27A C27 H27B 109.5
C25 C27 H27C 109.5
H27A C27 H27C 109.5
H27B C27 H27C 109.5
C25 C28 H28A 109.5
C25 C28 H28B 109.5
H28A C28 H28B 109.5
C25 C28 H28C 109.5
H28A C28 H28C 109.5
H28B C28 H28C 109.5
O9 C29 C32 111.5(3)
O9 C29 C31 110.3(3)
C32 C29 C31 108.0(3)
O9 C29 C30 109.5(3)
C32 C29 C30 109.1(3)
C31 C29 C30 108.4(3)
C32 C29 Na11 107.3(2)
C31 C29 Na11 141.1(2)
C30 C29 Na11 74.6(2)
C29 C30 Na11 76.3(2)
C29 C30 H30A 109.5
Na11 C30 H30A 83.4
C29 C30 H30B 109.5
Na11 C30 H30B 53.2
H30A C30 H30B 109.5
C29 C30 H30C 109.5
Na11 C30 H30C 162.1
H30A C30 H30C 109.5
H30B C30 H30C 109.5
C29 C31 H31A 109.5
C29 C31 H31B 109.5
H31A C31 H31B 109.5
C29 C31 H31C 109.5
H31A C31 H31C 109.5
H31B C31 H31C 109.5
C29 C32 H32A 109.5
C29 C32 H32B 109.5
H32A C32 H32B 109.5
C29 C32 H32C 109.5
H32A C32 H32C 109.5
H32B C32 H32C 109.5
O10 C33 C35 110.6(3)
O10 C33 C36 109.8(3)
C35 C33 C36 111.2(3)
O10 C33 C34 110.0(3)
C35 C33 C34 108.2(3)
C36 C33 C34 107.0(3)
C33 C34 H34A 109.5
C33 C34 H34B 109.5
H34A C34 H34B 109.5
C33 C34 H34C 109.5
H34A C34 H34C 109.5
H34B C34 H34C 109.5
C33 C35 H35A 109.5
C33 C35 H35B 109.5
H35A C35 H35B 109.5
C33 C35 H35C 109.5
H35A C35 H35C 109.5
H35B C35 H35C 109.5
C33 C36 Na9 83.7(2)
C33 C36 H36A 109.5
Na9 C36 H36A 62.7
C33 C36 H36B 109.5
Na9 C36 H36B 166.7
H36A C36 H36B 109.5
C33 C36 H36C 109.5
Na9 C36 H36C 66.1
H36A C36 H36C 109.5
H36B C36 H36C 109.5
O11 C37 C39 111.3(3)
O11 C37 C40 108.2(3)
C39 C37 C40 111.0(4)
O11 C37 C38 110.6(3)
C39 C37 C38 109.3(4)
C40 C37 C38 106.2(4)
C39 C37 Na10 127.4(3)
C40 C37 Na10 119.6(3)
C38 C37 Na10 70.4(2)
C37 C38 Na10 80.5(2)
C37 C38 H38A 109.5
Na10 C38 H38A 63.5
C37 C38 H38B 109.5
Na10 C38 H38B 169.8
H38A C38 H38B 109.5
C37 C38 H38C 109.5
Na10 C38 H38C 68.2
H38A C38 H38C 109.5
H38B C38 H38C 109.5
C37 C39 H39A 109.5
C37 C39 H39B 109.5
H39A C39 H39B 109.5
C37 C39 H39C 109.5
H39A C39 H39C 109.5
H39B C39 H39C 109.5
C37 C40 H40A 109.5
C37 C40 H40B 109.5
H40A C40 H40B 109.5
C37 C40 H40C 109.5
H40A C40 H40C 109.5
H40B C40 H40C 109.5
O13 C41 C43 110.2(3)
O13 C41 C42 110.2(3)
C43 C41 C42 110.0(3)
O13 C41 C44 110.6(3)
C43 C41 C44 108.4(3)
C42 C41 C44 107.4(3)
C41 C42 H42A 109.5
C41 C42 H42B 109.5
H42A C42 H42B 109.5
C41 C42 H42C 109.5
H42A C42 H42C 109.5
H42B C42 H42C 109.5
C41 C43 Na12 78.26(19)
C41 C43 H43A 109.5
Na12 C43 H43A 63.7
C41 C43 H43B 109.5
Na12 C43 H43B 171.5
H43A C43 H43B 109.5
C41 C43 H43C 109.5
Na12 C43 H43C 70.0
H43A C43 H43C 109.5
H43B C43 H43C 109.5
C41 C44 H44A 109.5
C41 C44 H44B 109.5
H44A C44 H44B 109.5
C41 C44 H44C 109.5
H44A C44 H44C 109.5
H44B C44 H44C 109.5
O14 C45 C47 110.1(3)
O14 C45 C48 110.6(3)
C47 C45 C48 108.4(3)
O14 C45 C46 110.2(3)
C47 C45 C46 109.0(3)
C48 C45 C46 108.5(3)
C45 C46 H46A 109.5
C45 C46 H46B 109.5
H46A C46 H46B 109.5
C45 C46 H46C 109.5
H46A C46 H46C 109.5
H46B C46 H46C 109.5
C45 C47 H47A 109.5
C45 C47 H47B 109.5
H47A C47 H47B 109.5
C45 C47 H47C 109.5
H47A C47 H47C 109.5
H47B C47 H47C 109.5
C45 C48 H48A 109.5
C45 C48 H48B 109.5
H48A C48 H48B 109.5
C45 C48 H48C 109.5
H48A C48 H48C 109.5
H48B C48 H48C 109.5
O15 C49 C52 110.6(2)
O15 C49 C51 110.0(3)
C52 C49 C51 108.5(3)
O15 C49 C50 110.0(3)
C52 C49 C50 108.3(3)
C51 C49 C50 109.2(3)
C49 C50 H50A 109.5
C49 C50 H50B 109.5
H50A C50 H50B 109.5
C49 C50 H50C 109.5
H50A C50 H50C 109.5
H50B C50 H50C 109.5
C49 C51 H51A 109.5
C49 C51 H51B 109.5
H51A C51 H51B 109.5
C49 C51 H51C 109.5
H51A C51 H51C 109.5
H51B C51 H51C 109.5
C49 C52 Na14 78.83(18)
C49 C52 H52A 109.5
Na14 C52 H52A 62.4
C49 C52 H52B 109.5
Na14 C52 H52B 170.5
H52A C52 H52B 109.5
C49 C52 H52C 109.5
Na14 C52 H52C 70.7
H52A C52 H52C 109.5
H52B C52 H52C 109.5
O16 C53 C55 110.6(3)
O16 C53 C56 110.1(3)
C55 C53 C56 109.5(3)
O16 C53 C54 109.7(3)
C55 C53 C54 109.1(3)
C56 C53 C54 107.8(3)
C55 C53 Na12 69.67(18)
C56 C53 Na12 133.0(2)
C54 C53 Na12 116.8(2)
C53 C54 H54A 109.5
C53 C54 H54B 109.5
H54A C54 H54B 109.5
C53 C54 H54C 109.5
H54A C54 H54C 109.5
H54B C54 H54C 109.5
C53 C55 Na12 81.21(19)
C53 C55 H55A 109.5
Na12 C55 H55A 63.5
C53 C55 H55B 109.5
Na12 C55 H55B 67.5
H55A C55 H55B 109.5
C53 C55 H55C 109.5
Na12 C55 H55C 169.1
H55A C55 H55C 109.5
H55B C55 H55C 109.5
C53 C56 H56A 109.5
C53 C56 H56B 109.5
H56A C56 H56B 109.5
C53 C56 H56C 109.5
H56A C56 H56C 109.5
H56B C56 H56C 109.5
O17 C57 C60 111.4(3)
O17 C57 C59 110.7(3)
C60 C57 C59 108.9(3)
O17 C57 C58 110.5(3)
C60 C57 C58 107.5(3)
C59 C57 C58 107.8(3)
C57 C58 Na14 84.00(18)
C57 C58 H58A 109.5
Na14 C58 H58A 66.2
C57 C58 H58B 109.5
Na14 C58 H58B 166.4
H58A C58 H58B 109.5
C57 C58 H58C 109.5
Na14 C58 H58C 62.4
H58A C58 H58C 109.5
H58B C58 H58C 109.5
C57 C59 H59A 109.5
C57 C59 H59B 109.5
H59A C59 H59B 109.5
C57 C59 H59C 109.5
H59A C59 H59C 109.5
H59B C59 H59C 109.5
C57 C60 Na15 81.34(18)
C57 C60 H60A 109.5
Na15 C60 H60A 52.5
C57 C60 H60B 109.5
Na15 C60 H60B 161.9
H60A C60 H60B 109.5
C57 C60 H60C 109.5
Na15 C60 H60C 79.0
H60A C60 H60C 109.5
H60B C60 H60C 109.5
O18 C61 C64 110.6(3)
O18 C61 C63 110.0(3)
C64 C61 C63 109.6(3)
O18 C61 C62 109.2(3)
C64 C61 C62 107.7(3)
C63 C61 C62 109.7(3)
C64 C61 Na20 67.5(2)
C63 C61 Na20 130.3(2)
C62 C61 Na20 118.5(2)
C61 C62 H62A 109.5
C61 C62 H62B 109.5
H62A C62 H62B 109.5
C61 C62 H62C 109.5
H62A C62 H62C 109.5
H62B C62 H62C 109.5
C61 C63 H63A 109.5
C61 C63 H63B 109.5
H63A C63 H63B 109.5
C61 C63 H63C 109.5
H63A C63 H63C 109.5
H63B C63 H63C 109.5
C61 C64 Na20 83.6(2)
C61 C64 H64A 109.5
Na20 C64 H64A 59.4
C61 C64 H64B 109.5
Na20 C64 H64B 69.5
H64A C64 H64B 109.5
C61 C64 H64C 109.5
Na20 C64 H64C 165.8
H64A C64 H64C 109.5
H64B C64 H64C 109.5
O19 C65 C68 111.0(3)
O19 C65 C66 109.8(3)
C68 C65 C66 109.4(3)
O19 C65 C67 109.6(3)
C68 C65 C67 108.8(3)
C66 C65 C67 108.1(3)
C65 C66 H66A 109.5
C65 C66 H66B 109.5
H66A C66 H66B 109.5
C65 C66 H66C 109.5
H66A C66 H66C 109.5
H66B C66 H66C 109.5
C65 C67 H67A 109.5
C65 C67 H67B 109.5
H67A C67 H67B 109.5
C65 C67 H67C 109.5
H67A C67 H67C 109.5
H67B C67 H67C 109.5
C65 C68 H68A 109.5
C65 C68 H68B 109.5
H68A C68 H68B 109.5
C65 C68 H68C 109.5
H68A C68 H68C 109.5
H68B C68 H68C 109.5
O20 C69 C70 110.7(3)
O20 C69 C72 110.3(3)
C70 C69 C72 108.2(3)
O20 C69 C71 110.2(3)
C70 C69 C71 108.6(3)
C72 C69 C71 108.7(3)
C70 C69 Na22 109.1(2)
C72 C69 Na22 74.28(19)
C71 C69 Na22 138.8(2)
C69 C70 H70A 109.5
C69 C70 H70B 109.5
H70A C70 H70B 109.5
C69 C70 H70C 109.5
H70A C70 H70C 109.5
H70B C70 H70C 109.5
C69 C71 H71A 109.5
C69 C71 H71B 109.5
H71A C71 H71B 109.5
C69 C71 H71C 109.5
H71A C71 H71C 109.5
H71B C71 H71C 109.5
C69 C72 Na22 77.01(19)
C69 C72 H72A 109.5
Na22 C72 H72A 80.6
C69 C72 H72B 109.5
Na22 C72 H72B 54.9
H72A C72 H72B 109.5
C69 C72 H72C 109.5
Na22 C72 H72C 164.2
H72A C72 H72C 109.5
H72B C72 H72C 109.5
O21 C73 C75 109.7(3)
O21 C73 C76 111.7(3)
C75 C73 C76 107.2(3)
O21 C73 C74 108.9(3)
C75 C73 C74 111.2(4)
C76 C73 C74 108.1(3)
C75 C73 Na20 146.0(3)
C76 C73 Na20 72.32(18)
C74 C73 Na20 100.6(3)
C73 C74 Na22 82.05(19)
C73 C74 H74A 109.5
Na22 C74 H74A 66.9
C73 C74 H74B 109.5
Na22 C74 H74B 63.3
H74A C74 H74B 109.5
C73 C74 H74C 109.5
Na22 C74 H74C 168.3
H74A C74 H74C 109.5
H74B C74 H74C 109.5
C73 C75 H75A 109.5
C73 C75 H75B 109.5
H75A C75 H75B 109.5
C73 C75 H75C 109.5
H75A C75 H75C 109.5
H75B C75 H75C 109.5
C73 C76 Na20 78.56(18)
C73 C76 H76A 109.5
Na20 C76 H76A 80.4
C73 C76 H76B 109.5
Na20 C76 H76B 53.7
H76A C76 H76B 109.5
C73 C76 H76C 109.5
Na20 C76 H76C 163.1
H76A C76 H76C 109.5
H76B C76 H76C 109.5
O22 C77 C80 110.2(3)
O22 C77 C79 111.1(3)
C80 C77 C79 107.2(4)
O22 C77 C78 110.1(3)
C80 C77 C78 109.6(4)
C79 C77 C78 108.6(4)
C80 C77 Na22 127.6(3)
C79 C77 Na22 72.1(2)
C78 C77 Na22 120.3(3)
C77 C78 H78A 109.5
C77 C78 H78B 109.5
H78A C78 H78B 109.5
C77 C78 H78C 109.5
H78A C78 H78C 109.5
H78B C78 H78C 109.5
C77 C79 Na22 79.7(2)
C77 C79 H79A 109.5
Na22 C79 H79A 70.2
C77 C79 H79B 109.5
Na22 C79 H79B 169.8
H79A C79 H79B 109.5
C77 C79 H79C 109.5
Na22 C79 H79C 62.2
H79A C79 H79C 109.5
H79B C79 H79C 109.5
C77 C80 Na21 81.4(2)
C77 C80 H80A 109.5
Na21 C80 H80A 55.1
C77 C80 H80B 109.5
Na21 C80 H80B 76.0
H80A C80 H80B 109.5
C77 C80 H80C 109.5
Na21 C80 H80C 164.2
H80A C80 H80C 109.5
H80B C80 H80C 109.5

loop_
_geom_bond_atom_site_label_1
_geom_bond_atom_site_label_2
_geom_bond_distance
Na1 O2 2.219(2)
Na1 O5 2.246(2)
Na1 O6 2.379(3)
Na1 O1 3.038(2)
Na2 O3 2.246(3)
Na2 O2 2.254(3)
Na2 O6 2.416(2)
Na2 O1 2.817(2)
Na3 O3 2.233(2)
Na3 O4 2.244(2)
Na3 O6 2.386(2)
Na3 O1 2.800(3)
Na4 O4 2.239(2)
Na4 O5 2.269(3)
Na4 O6 2.371(2)
Na4 O1 3.022(2)
Na5 O5 2.276(2)
Na5 O1 2.326(2)
Na5 O7 2.342(2)
Na5 O10 2.381(2)
Na6 O8 2.249(2)
Na6 O2 2.253(2)
Na6 O1 2.361(2)
Na6 O7 2.400(2)
Na7 O3 2.314(3)
Na7 O8 2.317(3)
Na7 O9 2.338(2)
Na7 O1 2.398(2)
Na8 O4 2.244(2)
Na8 O9 2.256(2)
Na8 O1 2.365(2)
Na8 O10 2.407(2)
Na9 O11 2.189(3)
Na9 O10 2.309(2)
Na9 O7 2.322(2)
Na10 O8 2.234(3)
Na10 O11 2.241(2)
Na10 O7 2.370(2)
Na11 O9 2.194(3)
Na11 O11 2.212(3)
Na11 O10 2.363(2)
Na12 O13 2.222(2)
Na12 O16 2.255(2)
Na12 O17 2.354(2)
Na12 O12 3.014(3)
Na13 O14 2.252(3)
Na13 O13 2.274(3)
Na13 O17 2.414(2)
Na13 O12 2.757(3)
Na14 O14 2.241(2)
Na14 O15 2.248(2)
Na14 O17 2.402(3)
Na14 O12 2.824(3)
Na15 O15 2.240(3)
Na15 O16 2.256(3)
Na15 O17 2.379(2)
Na15 O12 3.061(3)
Na16 O16 2.279(3)
Na16 O12 2.341(3)
Na16 O21 2.349(2)
Na16 O18 2.354(2)
Na17 O19 2.250(3)
Na17 O13 2.257(2)
Na17 O12 2.383(3)
Na17 O18 2.416(2)
Na18 O19 2.316(2)
Na18 O14 2.317(2)
Na18 O20 2.333(2)
Na18 O12 2.367(3)
Na19 O20 2.257(2)
Na19 O15 2.259(2)
Na19 O12 2.373(3)
Na19 O21 2.429(2)
Na20 O22 2.202(3)
Na20 O18 2.312(2)
Na20 O21 2.317(2)
Na21 O19 2.219(2)
Na21 O22 2.255(2)
Na21 O18 2.375(3)
Na22 O20 2.209(2)
Na22 O22 2.231(3)
Na22 O21 2.340(2)
O1 H81 0.82(3)
O2 C1 1.400(3)
O3 C5 1.403(4)
O4 C9 1.396(4)
O5 C13 1.398(3)
O6 C17 1.406(4)
O7 C21 1.403(4)
O8 C25 1.394(4)
O9 C29 1.390(4)
O10 C33 1.402(4)
O11 C37 1.391(4)
O12 H82 0.59(4)
O13 C41 1.386(4)
O14 C45 1.406(4)
O15 C49 1.406(4)
O16 C53 1.393(4)
O17 C57 1.406(4)
O18 C61 1.417(4)
O19 C65 1.398(4)
O20 C69 1.397(4)
O21 C73 1.416(3)
O22 C77 1.391(4)
C1 C3 1.525(5)
C1 C4 1.528(4)
C1 C2 1.532(5)
C2 H2A 0.9800
C2 H2B 0.9800
C2 H2C 0.9800
C3 H3A 0.9800
C3 H3B 0.9800
C3 H3C 0.9800
C4 H4A 0.9800
C4 H4B 0.9800
C4 H4C 0.9800
C5 C8 1.522(5)
C5 C7 1.523(4)
C5 C6 1.535(5)
C6 H6A 0.9800
C6 H6B 0.9800
C6 H6C 0.9800
C7 H7A 0.9800
C7 H7B 0.9800
C7 H7C 0.9800
C8 H8A 0.9800
C8 H8B 0.9800
C8 H8C 0.9800
C9 C10 1.520(4)
C9 C12 1.532(4)
C9 C11 1.541(5)
C10 H10A 0.9800
C10 H10B 0.9800
C10 H10C 0.9800
C11 H11A 0.9800
C11 H11B 0.9800
C11 H11C 0.9800
C12 H12A 0.9800
C12 H12B 0.9800
C12 H12C 0.9800
C13 C14 1.532(4)
C13 C15 1.536(4)
C13 C16 1.542(5)
C14 H14A 0.9800
C14 H14B 0.9800
C14 H14C 0.9800
C15 H15A 0.9800
C15 H15B 0.9800
C15 H15C 0.9800
C16 H16A 0.9800
C16 H16B 0.9800
C16 H16C 0.9800
C17 C19 1.524(5)
C17 C20 1.529(4)
C17 C18 1.543(5)
C18 H18A 0.9800
C18 H18B 0.9800
C18 H18C 0.9800
C19 H19A 0.9800
C19 H19B 0.9800
C19 H19C 0.9800
C20 H20A 0.9800
C20 H20B 0.9800
C20 H20C 0.9800
C21 C22 1.517(5)
C21 C23 1.534(4)
C21 C24 1.538(5)
C22 H22A 0.9800
C22 H22B 0.9800
C22 H22C 0.9800
C23 H23A 0.9800
C23 H23B 0.9800
C23 H23C 0.9800
C24 H24A 0.9800
C24 H24B 0.9800
C24 H24C 0.9800
C25 C27 1.508(5)
C25 C26 1.539(5)
C25 C28 1.540(5)
C26 H26A 0.9800
C26 H26B 0.9800
C26 H26C 0.9800
C27 H27A 0.9800
C27 H27B 0.9800
C27 H27C 0.9800
C28 H28A 0.9800
C28 H28B 0.9800
C28 H28C 0.9800
C29 C32 1.525(5)
C29 C31 1.533(5)
C29 C30 1.542(5)
C30 H30A 0.9800
C30 H30B 0.9800
C30 H30C 0.9800
C31 H31A 0.9800
C31 H31B 0.9800
C31 H31C 0.9800
C32 H32A 0.9800
C32 H32B 0.9800
C32 H32C 0.9800
C33 C35 1.522(5)
C33 C36 1.527(5)
C33 C34 1.541(5)
C34 H34A 0.9800
C34 H34B 0.9800
C34 H34C 0.9800
C35 H35A 0.9800
C35 H35B 0.9800
C35 H35C 0.9800
C36 H36A 0.9800
C36 H36B 0.9800
C36 H36C 0.9800
C37 C39 1.480(5)
C37 C40 1.502(6)
C37 C38 1.537(5)
C38 H38A 0.9800
C38 H38B 0.9800
C38 H38C 0.9800
C39 H39A 0.9800
C39 H39B 0.9800
C39 H39C 0.9800
C40 H40A 0.9800
C40 H40B 0.9800
C40 H40C 0.9800
C41 C43 1.536(5)
C41 C42 1.540(5)
C41 C44 1.555(4)
C42 H42A 0.9800
C42 H42B 0.9800
C42 H42C 0.9800
C43 H43A 0.9800
C43 H43B 0.9800
C43 H43C 0.9800
C44 H44A 0.9800
C44 H44B 0.9800
C44 H44C 0.9800
C45 C47 1.521(4)
C45 C48 1.524(5)
C45 C46 1.527(5)
C46 H46A 0.9800
C46 H46B 0.9800
C46 H46C 0.9800
C47 H47A 0.9800
C47 H47B 0.9800
C47 H47C 0.9800
C48 H48A 0.9800
C48 H48B 0.9800
C48 H48C 0.9800
C49 C52 1.525(5)
C49 C51 1.529(5)
C49 C50 1.530(4)
C50 H50A 0.9800
C50 H50B 0.9800
C50 H50C 0.9800
C51 H51A 0.9800
C51 H51B 0.9800
C51 H51C 0.9800
C52 H52A 0.9800
C52 H52B 0.9800
C52 H52C 0.9800
C53 C55 1.524(5)
C53 C56 1.539(5)
C53 C54 1.548(4)
C54 H54A 0.9800
C54 H54B 0.9800
C54 H54C 0.9800
C55 H55A 0.9800
C55 H55B 0.9800
C55 H55C 0.9800
C56 H56A 0.9800
C56 H56B 0.9800
C56 H56C 0.9800
C57 C60 1.516(5)
C57 C59 1.528(4)
C57 C58 1.536(5)
C58 H58A 0.9800
C58 H58B 0.9800
C58 H58C 0.9800
C59 H59A 0.9800
C59 H59B 0.9800
C59 H59C 0.9800
C60 H60A 0.9800
C60 H60B 0.9800
C60 H60C 0.9800
C61 C64 1.519(5)
C61 C63 1.525(5)
C61 C62 1.537(5)
C62 H62A 0.9800
C62 H62B 0.9800
C62 H62C 0.9800
C63 H63A 0.9800
C63 H63B 0.9800
C63 H63C 0.9800
C64 H64A 0.9800
C64 H64B 0.9800
C64 H64C 0.9800
C65 C68 1.522(5)
C65 C66 1.541(5)
C65 C67 1.545(5)
C66 H66A 0.9800
C66 H66B 0.9800
C66 H66C 0.9800
C67 H67A 0.9800
C67 H67B 0.9800
C67 H67C 0.9800
C68 H68A 0.9800
C68 H68B 0.9800
C68 H68C 0.9800
C69 C70 1.524(4)
C69 C72 1.531(4)
C69 C71 1.535(5)
C70 H70A 0.9800
C70 H70B 0.9800
C70 H70C 0.9800
C71 H71A 0.9800
C71 H71B 0.9800
C71 H71C 0.9800
C72 H72A 0.9800
C72 H72B 0.9800
C72 H72C 0.9800
C73 C75 1.519(5)
C73 C76 1.523(5)
C73 C74 1.527(6)
C74 H74A 0.9800
C74 H74B 0.9800
C74 H74C 0.9800
C75 H75A 0.9800
C75 H75B 0.9800
C75 H75C 0.9800
C76 H76A 0.9800
C76 H76B 0.9800
C76 H76C 0.9800
C77 C80 1.496(5)
C77 C79 1.501(5)
C77 C78 1.520(5)
C78 H78A 0.9800
C78 H78B 0.9800
C78 H78C 0.9800
C79 H79A 0.9800
C79 H79B 0.9800
C79 H79C 0.9800
C80 H80A 0.9800
C80 H80B 0.9800
C80 H80C 0.9800

loop_
_geom_contact_atom_site_label_1
_geom_contact_atom_site_label_2
_geom_contact_distance
Na1 C19 2.883(4)
Na1 C15 3.027(3)
Na1 Na2 3.0798(17)
Na1 Na4 3.1135(18)
Na1 C13 3.131(3)
Na1 C2 3.151(4)
Na1 C17 3.154(4)
Na1 H81 2.52(3)
Na2 Na3 2.9703(18)
Na2 C6 3.146(4)
Na2 C4 3.157(4)
Na2 Na6 3.1606(18)
Na2 C5 3.216(4)
Na2 C1 3.230(4)
Na2 H81 2.40(3)
Na3 C11 2.968(4)
Na3 Na4 3.0723(17)
Na3 C8 3.106(4)
Na3 C9 3.127(3)
Na3 C5 3.166(3)
Na3 Na8 3.1672(18)
Na3 H81 2.36(3)
Na4 C18 3.038(4)
Na4 C16 3.101(4)
Na4 C17 3.180(3)
Na4 C13 3.213(3)
Na4 C10 3.229(4)
Na4 H81 2.49(3)
Na5 Na9 3.0023(16)
Na5 Na8 3.0655(17)
Na5 Na6 3.1151(16)
Na5 C21 3.323(4)
Na5 C33 3.378(3)
Na5 C13 3.382(3)
Na5 H81 2.68(3)
Na6 Na10 2.9185(17)
Na6 Na7 3.1261(17)
Na6 C21 3.183(4)
Na6 C1 3.315(3)
Na6 C25 3.362(3)
Na7 Na8 3.1258(16)
Na7 C29 3.211(3)
Na7 C25 3.261(3)
Na7 C32 3.391(4)
Na7 C5 3.423(4)
Na8 Na11 2.9769(17)
Na8 C33 3.198(3)
Na8 C9 3.319(3)
Na8 C34 3.323(4)
Na8 C29 3.365(3)
Na9 C23 2.883(4)
Na9 C36 2.915(4)
Na9 Na11 2.9875(19)
Na9 Na10 3.0291(18)
Na9 C21 3.118(3)
Na9 C33 3.139(4)
Na9 C37 3.309(3)
Na9 C39 3.466(5)
Na10 C38 2.977(5)
Na10 C37 3.116(3)
Na10 C25 3.124(3)
Na10 C24 3.147(4)
Na10 C28 3.168(4)
Na10 C21 3.257(3)
Na10 Na11 3.399(2)
Na11 C30 3.055(4)
Na11 C29 3.079(4)
Na11 C40 3.173(5)
Na11 C34 3.190(4)
Na11 C37 3.221(4)
Na11 C33 3.227(3)
Na12 H82 2.63(5)
Na12 C55 2.936(4)
Na12 Na13 3.0380(18)
Na12 C43 3.083(4)
Na12 C53 3.094(3)
Na12 Na15 3.0965(17)
Na12 C41 3.152(3)
Na12 C57 3.230(3)
Na12 H82 2.63(5)
Na13 H82 2.60(5)
Na13 Na14 2.9988(17)
Na13 Na17 3.1345(17)
Na13 C47 3.169(4)
Na13 C42 3.209(4)
Na13 C45 3.228(4)
Na13 C41 3.252(3)
Na13 H82 2.60(5)
Na14 H82 2.54(5)
Na14 C58 3.009(4)
Na14 Na15 3.1025(18)
Na14 C52 3.102(4)
Na14 C46 3.161(4)
Na14 Na19 3.1668(17)
Na14 C49 3.181(3)
Na14 H82 2.54(5)
Na15 H82 2.55(4)
Na15 C60 3.018(4)
Na15 C57 3.167(3)
Na15 C51 3.169(4)
Na15 C54 3.171(4)
Na15 C49 3.223(4)
Na15 H82 2.55(4)
Na16 Na20 3.0490(17)
Na16 Na17 3.0552(16)
Na16 Na19 3.0703(17)
Na16 C73 3.261(3)
Na16 C53 3.337(3)
Na16 C61 3.354(3)
Na16 C56 3.392(4)
Na16 H82 2.47(5)
Na17 Na21 2.9627(18)
Na17 Na18 3.1439(18)
Na17 C61 3.202(3)
Na17 C41 3.330(4)
Na17 C65 3.359(4)
Na18 Na19 3.1751(16)
Na18 C69 3.185(3)
Na18 C65 3.253(3)
Na18 C70 3.360(4)
Na18 C45 3.432(3)
Na19 Na22 2.9539(17)
Na19 C75 3.241(4)
Na19 C73 3.313(3)
Na19 C69 3.330(3)
Na19 H82 2.51(5)
Na20 C64 2.905(4)
Na20 Na21 2.9779(18)
Na20 C76 2.982(4)
Na20 Na22 2.9987(19)
Na20 C73 3.067(3)
Na20 C61 3.126(4)
Na20 C77 3.411(4)
Na21 C80 2.990(5)
Na21 C77 3.138(4)
Na21 C65 3.146(3)
Na21 C67 3.206(4)
Na21 C62 3.215(4)
Na21 C61 3.306(4)
Na21 Na22 3.4768(19)
Na22 C79 3.026(4)
Na22 C72 3.068(4)
Na22 C69 3.106(3)
Na22 C74 3.117(4)
Na22 C77 3.129(3)
Na22 C73 3.276(4)
O2 H81 3.07(3)
O3 H81 3.07(3)
O4 H81 3.01(3)
O5 H81 3.00(3)
O6 H81 2.15(3)
O13 H82 3.20(5)
O14 H82 3.24(5)
O15 H82 3.04(5)
O17 H82 2.42(4)

loop_
_geom_torsion_atom_site_label_1
_geom_torsion_atom_site_label_2
_geom_torsion_atom_site_label_3
_geom_torsion_atom_site_label_4
_geom_torsion
O2 Na6 Na10 O8 -69.5(4)
O1 Na6 Na10 O8 89.56(10)
O7 Na6 Na10 O8 173.85(11)
O8 Na6 Na10 O11 -119.68(15)
O2 Na6 Na10 O11 170.8(4)
O1 Na6 Na10 O11 -30.12(14)
O7 Na6 Na10 O11 54.17(13)
O8 Na6 Na10 O7 -173.85(11)
O2 Na6 Na10 O7 116.6(4)
O1 Na6 Na10 O7 -84.29(9)
O4 Na8 Na11 O9 85.4(4)
O1 Na8 Na11 O9 -87.44(10)
O10 Na8 Na11 O9 -173.21(12)
O4 Na8 Na11 O11 -160.7(4)
O9 Na8 Na11 O11 113.87(14)
O1 Na8 Na11 O11 26.43(13)
O10 Na8 Na11 O11 -59.34(12)
O4 Na8 Na11 O10 -101.4(4)
O9 Na8 Na11 O10 173.21(12)
O1 Na8 Na11 O10 85.77(9)
O12 Na17 Na21 O19 90.02(10)
O18 Na17 Na21 O19 178.20(11)
O19 Na17 Na21 O22 -122.85(15)
O12 Na17 Na21 O22 -32.83(14)
O18 Na17 Na21 O22 55.34(13)
O19 Na17 Na21 O18 -178.20(11)
O12 Na17 Na21 O18 -88.18(9)
O15 Na19 Na22 O20 75.5(3)
O12 Na19 Na22 O20 -82.42(11)
O21 Na19 Na22 O20 -165.54(11)
O20 Na19 Na22 O22 103.23(14)
O15 Na19 Na22 O22 178.7(3)
O12 Na19 Na22 O22 20.80(13)
O21 Na19 Na22 O22 -62.31(12)
O20 Na19 Na22 O21 165.54(11)
O15 Na19 Na22 O21 -119.0(3)
O12 Na19 Na22 O21 83.11(10)
O5 Na5 O1 Na6 105.71(8)
O7 Na5 O1 Na6 -23.63(8)
O10 Na5 O1 Na6 -118.41(8)
O5 Na5 O1 Na8 -112.02(8)
O7 Na5 O1 Na8 118.64(8)
O10 Na5 O1 Na8 23.86(8)
O5 Na5 O1 Na7 177.83(14)
O7 Na5 O1 Na7 48.49(15)
O10 Na5 O1 Na7 -46.29(15)
O5 Na5 O1 Na3 -53.58(14)
O7 Na5 O1 Na3 177.08(13)
O10 Na5 O1 Na3 82.31(14)
O5 Na5 O1 Na2 47.57(16)
O7 Na5 O1 Na2 -81.77(15)
O10 Na5 O1 Na2 -176.55(14)
O8 Na6 O1 Na5 123.92(8)
O2 Na6 O1 Na5 -109.43(8)
O7 Na6 O1 Na5 22.97(8)
O8 Na6 O1 Na8 55.25(17)
O2 Na6 O1 Na8 -178.10(15)
O7 Na6 O1 Na8 -45.70(16)
O8 Na6 O1 Na7 -12.60(9)
O2 Na6 O1 Na7 114.04(8)
O7 Na6 O1 Na7 -113.55(8)
O8 Na6 O1 Na3 -77.33(14)
O2 Na6 O1 Na3 49.31(14)
O7 Na6 O1 Na3 -178.28(13)
O8 Na6 O1 Na2 -92.26(8)
O2 Na6 O1 Na2 34.39(7)
O7 Na6 O1 Na2 166.79(7)
O4 Na8 O1 Na5 107.09(8)
O9 Na8 O1 Na5 -121.55(9)
O10 Na8 O1 Na5 -23.53(8)
O4 Na8 O1 Na6 176.35(15)
O9 Na8 O1 Na6 -52.29(17)
O10 Na8 O1 Na6 45.73(16)
O4 Na8 O1 Na7 -115.77(8)
O9 Na8 O1 Na7 15.60(9)
O10 Na8 O1 Na7 113.62(8)
O4 Na8 O1 Na3 -34.91(7)
O9 Na8 O1 Na3 96.45(8)
O10 Na8 O1 Na3 -165.53(7)
O4 Na8 O1 Na2 -52.92(15)
O9 Na8 O1 Na2 78.45(15)
O10 Na8 O1 Na2 176.47(13)
O3 Na7 O1 Na5 177.85(14)
O8 Na7 O1 Na5 -60.41(15)
O9 Na7 O1 Na5 55.00(15)
O3 Na7 O1 Na6 -109.56(9)
O8 Na7 O1 Na6 12.18(8)
O9 Na7 O1 Na6 127.59(8)
O3 Na7 O1 Na8 107.87(9)
O8 Na7 O1 Na8 -130.39(8)
O9 Na7 O1 Na8 -14.98(9)
O3 Na7 O1 Na3 31.60(7)
O8 Na7 O1 Na3 153.34(8)
O9 Na7 O1 Na3 -91.25(8)
O3 Na7 O1 Na2 -33.68(7)
O8 Na7 O1 Na2 88.06(8)
O9 Na7 O1 Na2 -156.53(8)
O3 Na3 O1 Na5 -178.84(14)
O4 Na3 O1 Na5 -25.09(14)
O6 Na3 O1 Na5 75.41(14)
O3 Na3 O1 Na6 32.20(14)
O4 Na3 O1 Na6 -174.04(15)
O6 Na3 O1 Na6 -73.54(14)
O3 Na3 O1 Na8 -118.12(8)
O4 Na3 O1 Na8 35.64(7)
O6 Na3 O1 Na8 136.13(8)
O3 Na3 O1 Na7 -33.58(7)
O4 Na3 O1 Na7 120.17(8)
O6 Na3 O1 Na7 -139.33(9)
O3 Na3 O1 Na2 48.27(7)
O4 Na3 O1 Na2 -157.98(8)
O6 Na3 O1 Na2 -57.48(6)
O3 Na2 O1 Na5 -178.29(16)
O2 Na2 O1 Na5 26.06(15)
O6 Na2 O1 Na5 -73.44(15)
O3 Na2 O1 Na6 120.69(9)
O2 Na2 O1 Na6 -34.96(7)
O6 Na2 O1 Na6 -134.46(9)
O3 Na2 O1 Na8 -28.60(15)
O2 Na2 O1 Na8 175.75(15)
O6 Na2 O1 Na8 76.25(14)
O3 Na2 O1 Na7 35.68(8)
O2 Na2 O1 Na7 -119.98(8)
O6 Na2 O1 Na7 140.52(9)
O3 Na2 O1 Na3 -48.04(7)
O2 Na2 O1 Na3 156.31(8)
O6 Na2 O1 Na3 56.81(7)
O5 Na1 O2 C1 -132.7(2)
O6 Na1 O2 C1 119.9(2)
C19 Na1 O2 C1 66.0(2)
O5 Na1 O2 Na6 11.29(18)
O6 Na1 O2 Na6 -96.10(9)
C19 Na1 O2 Na6 -149.96(10)
O5 Na1 O2 Na2 100.06(15)
O6 Na1 O2 Na2 -7.33(8)
C19 Na1 O2 Na2 -61.19(11)
O8 Na6 O2 C1 -77.7(3)
O1 Na6 O2 C1 -175.5(2)
O7 Na6 O2 C1 91.9(2)
O8 Na6 O2 Na1 141.80(11)
O1 Na6 O2 Na1 44.00(9)
O7 Na6 O2 Na1 -48.58(15)
O8 Na6 O2 Na2 54.89(13)
O1 Na6 O2 Na2 -42.91(8)
O7 Na6 O2 Na2 -135.49(11)
O3 Na2 O2 C1 124.5(2)
O6 Na2 O2 C1 -120.1(2)
O1 Na2 O2 C1 172.5(2)
O3 Na2 O2 Na1 -108.23(16)
O6 Na2 O2 Na1 7.20(8)
O1 Na2 O2 Na1 -60.21(7)
O3 Na2 O2 Na6 -12.63(19)
O6 Na2 O2 Na6 102.80(8)
O1 Na2 O2 Na6 35.39(7)
O4 Na3 O3 C5 128.9(2)
O6 Na3 O3 C5 -114.4(2)
O1 Na3 O3 C5 179.2(2)
O4 Na3 O3 Na2 -108.13(18)
O6 Na3 O3 Na2 8.52(9)
O1 Na3 O3 Na2 -57.84(8)
O4 Na3 O3 Na7 -15.9(2)
O6 Na3 O3 Na7 100.71(9)
O1 Na3 O3 Na7 34.35(8)
O2 Na2 O3 C5 -133.6(2)
O6 Na2 O3 C5 112.1(2)
O1 Na2 O3 C5 177.9(2)
O2 Na2 O3 Na3 105.99(17)
O6 Na2 O3 Na3 -8.39(9)
O1 Na2 O3 Na3 57.47(7)
O2 Na2 O3 Na7 12.2(2)
O6 Na2 O3 Na7 -102.14(9)
O1 Na2 O3 Na7 -36.28(7)
O8 Na7 O3 C5 91.7(3)
O9 Na7 O3 C5 -87.1(3)
O1 Na7 O3 C5 -177.4(3)
O8 Na7 O3 Na3 -131.23(10)
O9 Na7 O3 Na3 49.98(12)
O1 Na7 O3 Na3 -40.32(9)
O8 Na7 O3 Na2 -47.96(12)
O9 Na7 O3 Na2 133.25(9)
O1 Na7 O3 Na2 42.95(8)
O5 Na4 O4 C9 141.0(2)
O6 Na4 O4 C9 -113.2(2)
C18 Na4 O4 C9 -61.2(2)
O5 Na4 O4 Na3 -99.08(14)
O6 Na4 O4 Na3 6.71(9)
C18 Na4 O4 Na3 58.71(10)
O5 Na4 O4 Na8 -9.76(17)
O6 Na4 O4 Na8 96.03(9)
C18 Na4 O4 Na8 148.03(9)
O3 Na3 O4 C9 -122.2(2)
O6 Na3 O4 C9 120.0(2)
O1 Na3 O4 C9 -172.2(2)
O3 Na3 O4 Na4 111.21(18)
O6 Na3 O4 Na4 -6.66(9)
O1 Na3 O4 Na4 61.13(8)
O3 Na3 O4 Na8 13.7(2)
O6 Na3 O4 Na8 -104.19(9)
O1 Na3 O4 Na8 -36.41(7)
O9 Na8 O4 C9 72.3(3)
O1 Na8 O4 C9 169.1(2)
O10 Na8 O4 C9 -96.6(3)
O9 Na8 O4 Na4 -139.63(11)
O1 Na8 O4 Na4 -42.83(9)
O10 Na8 O4 Na4 51.43(13)
O9 Na8 O4 Na3 -53.15(14)
O1 Na8 O4 Na3 43.65(8)
O10 Na8 O4 Na3 137.91(10)
O2 Na1 O5 C13 131.0(2)
O6 Na1 O5 C13 -121.1(2)
C19 Na1 O5 C13 -68.2(2)
O2 Na1 O5 Na4 -106.07(15)
O6 Na1 O5 Na4 1.83(9)
C19 Na1 O5 Na4 54.78(11)
O2 Na1 O5 Na5 -13.57(18)
O6 Na1 O5 Na5 94.33(9)
C19 Na1 O5 Na5 147.28(10)
O4 Na4 O5 C13 -136.3(2)
O6 Na4 O5 C13 117.50(19)
C18 Na4 O5 C13 68.5(2)
O4 Na4 O5 Na1 104.38(14)
O6 Na4 O5 Na1 -1.84(9)
C18 Na4 O5 Na1 -50.80(11)
O4 Na4 O5 Na5 8.23(16)
O6 Na4 O5 Na5 -97.99(8)
C18 Na4 O5 Na5 -146.95(10)
O1 Na5 O5 C13 -176.8(3)
O7 Na5 O5 C13 -81.1(3)
O10 Na5 O5 C13 84.4(3)
O1 Na5 O5 Na1 -41.59(9)
O7 Na5 O5 Na1 54.12(14)
O10 Na5 O5 Na1 -140.40(11)
O1 Na5 O5 Na4 45.90(9)
O7 Na5 O5 Na4 141.60(10)
O10 Na5 O5 Na4 -52.91(14)
O4 Na4 O6 C17 112.1(2)
O5 Na4 O6 C17 -106.8(2)
C18 Na4 O6 C17 14.5(2)
O4 Na4 O6 Na1 -139.28(8)
O5 Na4 O6 Na1 1.75(8)
C18 Na4 O6 Na1 123.10(12)
O4 Na4 O6 Na3 -6.38(9)
O5 Na4 O6 Na3 134.65(8)
C18 Na4 O6 Na3 -103.99(12)
O4 Na4 O6 Na2 -69.65(14)
O5 Na4 O6 Na2 71.38(14)
C18 Na4 O6 Na2 -167.26(18)
O2 Na1 O6 C17 -109.43(18)
O5 Na1 O6 C17 108.92(17)
C19 Na1 O6 C17 -2.93(18)
O2 Na1 O6 Na4 139.88(8)
O5 Na1 O6 Na4 -1.77(8)
C19 Na1 O6 Na4 -113.61(11)
O2 Na1 O6 Na3 69.61(13)
O5 Na1 O6 Na3 -72.05(13)
C19 Na1 O6 Na3 176.11(17)
O2 Na1 O6 Na2 6.94(8)
O5 Na1 O6 Na2 -134.71(8)
C19 Na1 O6 Na2 113.44(11)
O3 Na3 O6 C17 106.7(2)
O4 Na3 O6 C17 -103.8(2)
O1 Na3 O6 C17 -179.9(2)
O3 Na3 O6 Na4 -143.15(9)
O4 Na3 O6 Na4 6.36(9)
O1 Na3 O6 Na4 -69.80(7)
O3 Na3 O6 Na1 -72.22(14)
O4 Na3 O6 Na1 77.28(13)
O1 Na3 O6 Na1 1.12(11)
O3 Na3 O6 Na2 -8.09(9)
O4 Na3 O6 Na2 141.42(8)
O1 Na3 O6 Na2 65.26(7)
O3 Na2 O6 C17 -108.9(2)
O2 Na2 O6 C17 100.8(2)
O1 Na2 O6 C17 178.0(2)
O3 Na2 O6 Na4 72.98(15)
O2 Na2 O6 Na4 -77.31(14)
O1 Na2 O6 Na4 -0.08(12)
O3 Na2 O6 Na1 143.48(9)
O2 Na2 O6 Na1 -6.81(8)
O1 Na2 O6 Na1 70.43(7)
O3 Na2 O6 Na3 8.01(9)
O2 Na2 O6 Na3 -142.28(8)
O1 Na2 O6 Na3 -65.04(7)
O11 Na9 O7 C21 -115.46(19)
O10 Na9 O7 C21 144.81(18)
C23 Na9 O7 C21 5.24(19)
O11 Na9 O7 Na5 122.69(9)
O10 Na9 O7 Na5 22.96(8)
C23 Na9 O7 Na5 -116.61(13)
O11 Na9 O7 Na10 -0.07(9)
O10 Na9 O7 Na10 -99.80(8)
C23 Na9 O7 Na10 120.63(13)
O11 Na9 O7 Na6 55.88(17)
O10 Na9 O7 Na6 -43.84(16)
C23 Na9 O7 Na6 176.6(2)
O5 Na5 O7 C21 38.6(3)
O1 Na5 O7 C21 133.2(2)
O10 Na5 O7 C21 -131.2(2)
O5 Na5 O7 Na9 147.71(10)
O1 Na5 O7 Na9 -117.76(8)
O10 Na5 O7 Na9 -22.13(8)
O5 Na5 O7 Na10 -139.41(11)
O1 Na5 O7 Na10 -44.88(11)
O10 Na5 O7 Na10 50.75(11)
O5 Na5 O7 Na6 -71.24(12)
O1 Na5 O7 Na6 23.29(8)
O10 Na5 O7 Na6 118.92(8)
O8 Na10 O7 C21 -111.1(2)
O11 Na10 O7 C21 109.2(2)
Na6 Na10 O7 C21 -106.3(2)
O8 Na10 O7 Na9 139.77(9)
O11 Na10 O7 Na9 0.07(9)
Na6 Na10 O7 Na9 144.55(9)
O8 Na10 O7 Na5 67.03(12)
O11 Na10 O7 Na5 -72.66(12)
Na6 Na10 O7 Na5 71.81(10)
O8 Na10 O7 Na6 -4.78(9)
O11 Na10 O7 Na6 -144.48(9)
O8 Na6 O7 C21 118.52(19)
O2 Na6 O7 C21 -53.0(2)
O1 Na6 O7 C21 -145.41(19)
O8 Na6 O7 Na9 -52.85(17)
O2 Na6 O7 Na9 135.65(14)
O1 Na6 O7 Na9 43.22(16)
O8 Na6 O7 Na5 -118.95(9)
O2 Na6 O7 Na5 69.55(13)
O1 Na6 O7 Na5 -22.88(8)
O8 Na6 O7 Na10 4.73(9)
O2 Na6 O7 Na10 -166.77(11)
O1 Na6 O7 Na10 100.80(8)
O11 Na10 O8 C25 -109.3(2)
O7 Na10 O8 C25 139.6(2)
Na6 Na10 O8 C25 134.6(2)
O11 Na10 O8 Na6 116.15(13)
O7 Na10 O8 Na6 5.00(9)
O11 Na10 O8 Na7 33.13(18)
O7 Na10 O8 Na7 -78.03(11)
Na6 Na10 O8 Na7 -83.03(9)
O2 Na6 O8 C25 48.1(3)
O1 Na6 O8 C25 143.5(3)
O7 Na6 O8 C25 -124.1(3)
O2 Na6 O8 Na10 167.30(10)
O1 Na6 O8 Na10 -97.32(9)
O7 Na6 O8 Na10 -4.92(9)
O2 Na6 O8 Na7 -82.43(12)
O1 Na6 O8 Na7 12.95(9)
O7 Na6 O8 Na7 105.36(8)
O3 Na7 O8 C25 -65.7(2)
O9 Na7 O8 C25 113.2(2)
O1 Na7 O8 C25 -152.6(2)
O3 Na7 O8 Na10 153.68(10)
O9 Na7 O8 Na10 -27.44(13)
O1 Na7 O8 Na10 66.72(11)
O3 Na7 O8 Na6 74.26(11)
O9 Na7 O8 Na6 -106.86(9)
O1 Na7 O8 Na6 -12.70(8)
O11 Na11 O9 C29 109.9(2)
O10 Na11 O9 C29 -141.4(2)
Na8 Na11 O9 C29 -135.9(2)
O11 Na11 O9 Na8 -114.14(12)
O10 Na11 O9 Na8 -5.45(9)
O11 Na11 O9 Na7 -31.69(17)
O10 Na11 O9 Na7 77.00(11)
Na8 Na11 O9 Na7 82.45(10)
O4 Na8 O9 C29 -45.0(3)
O1 Na8 O9 C29 -139.0(3)
O10 Na8 O9 C29 126.6(3)
O4 Na8 O9 Na11 -166.25(10)
O1 Na8 O9 Na11 99.70(9)
O10 Na8 O9 Na11 5.30(9)
O4 Na8 O9 Na7 78.16(13)
O1 Na8 O9 Na7 -15.89(9)
O10 Na8 O9 Na7 -110.29(8)
O3 Na7 O9 C29 66.0(2)
O8 Na7 O9 C29 -112.9(2)
O1 Na7 O9 C29 152.6(2)
O3 Na7 O9 Na11 -152.40(10)
O8 Na7 O9 Na11 28.73(13)
O1 Na7 O9 Na11 -65.72(11)
O3 Na7 O9 Na8 -71.07(11)
O8 Na7 O9 Na8 110.07(9)
O1 Na7 O9 Na8 15.61(9)
O11 Na9 O10 C33 114.97(19)
O7 Na9 O10 C33 -145.75(19)
C23 Na9 O10 C33 -100.1(2)
O11 Na9 O10 Na11 1.46(9)
O7 Na9 O10 Na11 100.74(8)
C23 Na9 O10 Na11 146.42(12)
O11 Na9 O10 Na5 -121.88(8)
O7 Na9 O10 Na5 -22.60(8)
C23 Na9 O10 Na5 23.08(14)
O11 Na9 O10 Na8 -58.24(15)
O7 Na9 O10 Na8 41.04(15)
C23 Na9 O10 Na8 86.72(17)
O9 Na11 O10 C33 113.0(2)
O11 Na11 O10 C33 -112.3(2)
Na8 Na11 O10 C33 107.8(2)
O9 Na11 O10 Na9 -136.12(9)
O11 Na11 O10 Na9 -1.44(8)
Na8 Na11 O10 Na9 -141.32(9)
O9 Na11 O10 Na5 -64.70(13)
O11 Na11 O10 Na5 69.98(12)
Na8 Na11 O10 Na5 -69.91(9)
O9 Na11 O10 Na8 5.21(9)
O11 Na11 O10 Na8 139.88(8)
O5 Na5 O10 C33 -35.3(3)
O1 Na5 O10 C33 -132.5(2)
O7 Na5 O10 C33 133.4(2)
O5 Na5 O10 Na9 -146.45(11)
O1 Na5 O10 Na9 116.41(8)
O7 Na5 O10 Na9 22.30(8)
O5 Na5 O10 Na11 142.18(12)
O1 Na5 O10 Na11 45.05(12)
O7 Na5 O10 Na11 -49.06(12)
O5 Na5 O10 Na8 73.57(13)
O1 Na5 O10 Na8 -23.56(8)
O7 Na5 O10 Na8 -117.68(8)
O4 Na8 O10 C33 53.8(2)
O9 Na8 O10 C33 -117.80(18)
O1 Na8 O10 C33 146.17(18)
O4 Na8 O10 Na9 -132.88(13)
O9 Na8 O10 Na9 55.49(15)
O1 Na8 O10 Na9 -40.54(15)
O4 Na8 O10 Na11 166.61(10)
O9 Na8 O10 Na11 -5.02(9)
O1 Na8 O10 Na11 -101.05(8)
O4 Na8 O10 Na5 -69.24(12)
O9 Na8 O10 Na5 119.13(8)
O1 Na8 O10 Na5 23.09(8)
O10 Na9 O11 C37 -138.2(3)
O7 Na9 O11 C37 123.5(3)
C23 Na9 O11 C37 70.6(3)
O10 Na9 O11 Na11 -1.54(9)
O7 Na9 O11 Na11 -99.80(9)
C23 Na9 O11 Na11 -152.68(10)
O10 Na9 O11 Na10 98.34(9)
O7 Na9 O11 Na10 0.08(10)
C23 Na9 O11 Na10 -52.80(12)
O9 Na11 O11 C37 -105.2(2)
O10 Na11 O11 C37 144.3(2)
Na8 Na11 O11 C37 -172.7(2)
O9 Na11 O11 Na9 112.02(12)
O10 Na11 O11 Na9 1.50(9)
Na8 Na11 O11 Na9 44.55(12)
O9 Na11 O11 Na10 26.58(16)
O10 Na11 O11 Na10 -83.94(10)
Na8 Na11 O11 Na10 -40.90(14)
O8 Na10 O11 C37 108.3(2)
O7 Na10 O11 C37 -138.0(2)
Na6 Na10 O11 C37 -178.42(19)
O8 Na10 O11 Na9 -113.78(13)
O7 Na10 O11 Na9 -0.08(9)
Na6 Na10 O11 Na9 -40.48(14)
O8 Na10 O11 Na11 -28.98(17)
O7 Na10 O11 Na11 84.73(10)
Na6 Na10 O11 Na11 44.33(15)
O16 Na16 O12 Na18 -178.52(15)
O21 Na16 O12 Na18 -49.38(16)
O18 Na16 O12 Na18 45.14(16)
O16 Na16 O12 Na19 -105.13(9)
O21 Na16 O12 Na19 24.01(9)
O18 Na16 O12 Na19 118.53(9)
O16 Na16 O12 Na17 110.55(9)
O21 Na16 O12 Na17 -120.32(8)
O18 Na16 O12 Na17 -25.79(9)
O16 Na16 O12 Na13 54.89(16)
O21 Na16 O12 Na13 -175.97(15)
O18 Na16 O12 Na13 -81.45(17)
O16 Na16 O12 Na14 -50.58(18)
O21 Na16 O12 Na14 78.56(18)
O18 Na16 O12 Na14 173.09(16)
O16 Na16 O12 Na12 32.31(7)
O21 Na16 O12 Na12 161.45(7)
O18 Na16 O12 Na12 -104.03(8)
O19 Na18 O12 Na16 -58.90(16)
O14 Na18 O12 Na16 -178.93(15)
O20 Na18 O12 Na16 57.99(16)
O19 Na18 O12 Na19 -131.11(9)
O14 Na18 O12 Na19 108.85(9)
O20 Na18 O12 Na19 -14.22(9)
O19 Na18 O12 Na17 11.09(9)
O14 Na18 O12 Na17 -108.95(8)
O20 Na18 O12 Na17 127.98(8)
O19 Na18 O12 Na13 86.91(8)
O14 Na18 O12 Na13 -33.13(7)
O20 Na18 O12 Na13 -156.20(8)
O19 Na18 O12 Na14 153.49(8)
O14 Na18 O12 Na14 33.46(7)
O20 Na18 O12 Na14 -89.61(8)
O19 Na18 O12 Na12 69.96(17)
O14 Na18 O12 Na12 -50.08(16)
O20 Na18 O12 Na12 -173.15(15)
O20 Na19 O12 Na16 -120.52(9)
O15 Na19 O12 Na16 112.81(9)
O21 Na19 O12 Na16 -23.08(9)
O20 Na19 O12 Na18 14.73(9)
O15 Na19 O12 Na18 -111.94(9)
O21 Na19 O12 Na18 112.17(8)
O20 Na19 O12 Na17 -56.76(18)
O15 Na19 O12 Na17 176.58(18)
O21 Na19 O12 Na17 40.69(19)
O20 Na19 O12 Na13 80.15(18)
O15 Na19 O12 Na13 -46.52(18)
O21 Na19 O12 Na13 177.59(16)
O20 Na19 O12 Na14 93.62(8)
O15 Na19 O12 Na14 -33.05(8)
O21 Na19 O12 Na14 -168.94(7)
O20 Na19 O12 Na12 176.58(12)
O15 Na19 O12 Na12 49.91(14)
O21 Na19 O12 Na12 -85.98(13)
O19 Na17 O12 Na16 124.46(9)
O13 Na17 O12 Na16 -107.93(9)
O18 Na17 O12 Na16 25.00(9)
O19 Na17 O12 Na18 -11.43(9)
O13 Na17 O12 Na18 116.18(9)
O18 Na17 O12 Na18 -110.89(9)
O19 Na17 O12 Na19 60.47(19)
O13 Na17 O12 Na19 -171.92(18)
O18 Na17 O12 Na19 -38.99(19)
O19 Na17 O12 Na13 -91.49(8)
O13 Na17 O12 Na13 36.12(8)
O18 Na17 O12 Na13 169.05(8)
O19 Na17 O12 Na14 -74.23(18)
O13 Na17 O12 Na14 53.38(18)
O18 Na17 O12 Na14 -173.69(17)
O19 Na17 O12 Na12 -157.11(7)
O13 Na17 O12 Na12 -29.50(7)
O18 Na17 O12 Na12 103.43(7)
O14 Na13 O12 Na16 178.06(17)
O13 Na13 O12 Na16 21.21(16)
O17 Na13 O12 Na16 -78.77(16)
O14 Na13 O12 Na18 34.84(8)
O13 Na13 O12 Na18 -122.02(9)
O17 Na13 O12 Na18 138.00(9)
O14 Na13 O12 Na19 -32.51(17)
O13 Na13 O12 Na19 170.63(18)
O17 Na13 O12 Na19 70.66(17)
O14 Na13 O12 Na17 120.48(9)
O13 Na13 O12 Na17 -36.38(8)
O17 Na13 O12 Na17 -136.35(10)
O14 Na13 O12 Na14 -46.85(7)
O13 Na13 O12 Na14 156.30(9)
O17 Na13 O12 Na14 56.32(7)
O14 Na13 O12 Na12 -157.22(8)
O13 Na13 O12 Na12 45.92(7)
O17 Na13 O12 Na12 -54.05(7)
O14 Na14 O12 Na16 -179.43(18)
O15 Na14 O12 Na16 -23.00(18)
O17 Na14 O12 Na16 75.82(18)
O14 Na14 O12 Na18 -35.57(8)
O15 Na14 O12 Na18 120.86(9)
O17 Na14 O12 Na18 -140.32(9)
O14 Na14 O12 Na19 -122.76(9)
O15 Na14 O12 Na19 33.67(8)
O17 Na14 O12 Na19 132.49(9)
O14 Na14 O12 Na17 29.01(17)
O15 Na14 O12 Na17 -174.56(18)
O17 Na14 O12 Na17 -75.75(17)
O14 Na14 O12 Na13 47.41(7)
O15 Na14 O12 Na13 -156.15(9)
O17 Na14 O12 Na13 -57.34(7)
O14 Na14 O12 Na12 104.70(8)
O15 Na14 O12 Na12 -98.87(8)
O17 Na14 O12 Na12 -0.05(7)
O13 Na12 O12 Na16 114.41(9)
O16 Na12 O12 Na16 -34.13(8)
O17 Na12 O12 Na16 -138.52(9)
C55 Na12 O12 Na16 -19.21(13)
O13 Na12 O12 Na18 -29.80(16)
O16 Na12 O12 Na18 -178.34(17)
O17 Na12 O12 Na18 77.27(16)
C55 Na12 O12 Na18 -163.42(15)
O13 Na12 O12 Na19 179.13(15)
O16 Na12 O12 Na19 30.59(13)
O17 Na12 O12 Na19 -73.80(14)
C55 Na12 O12 Na19 45.51(18)
O13 Na12 O12 Na17 31.07(8)
O16 Na12 O12 Na17 -117.47(9)
O17 Na12 O12 Na17 138.14(9)
C55 Na12 O12 Na17 -102.55(11)
O13 Na12 O12 Na13 -48.45(7)
O16 Na12 O12 Na13 163.01(9)
O17 Na12 O12 Na13 58.62(7)
C55 Na12 O12 Na13 177.93(11)
O13 Na12 O12 Na14 -107.02(9)
O16 Na12 O12 Na14 104.44(9)
O17 Na12 O12 Na14 0.05(7)
C55 Na12 O12 Na14 119.36(11)
O16 Na12 O13 C41 -132.2(2)
O17 Na12 O13 C41 118.7(2)
C55 Na12 O13 C41 -53.7(3)
O16 Na12 O13 Na17 14.81(18)
O17 Na12 O13 Na17 -94.29(10)
C55 Na12 O13 Na17 93.31(15)
O16 Na12 O13 Na13 101.63(14)
O17 Na12 O13 Na13 -7.47(9)
C55 Na12 O13 Na13 -179.87(12)
O19 Na17 O13 C41 -82.0(3)
O12 Na17 O13 C41 -177.4(3)
O18 Na17 O13 C41 89.1(3)
O19 Na17 O13 Na12 136.39(11)
O12 Na17 O13 Na12 40.97(10)
O18 Na17 O13 Na12 -52.52(14)
O19 Na17 O13 Na13 51.78(12)
O12 Na17 O13 Na13 -43.64(9)
O18 Na17 O13 Na13 -137.13(10)
O14 Na13 O13 C41 126.7(3)
O17 Na13 O13 C41 -115.7(2)
O12 Na13 O13 C41 176.2(2)
O14 Na13 O13 Na12 -110.43(18)
O17 Na13 O13 Na12 7.23(9)
O12 Na13 O13 Na12 -60.94(8)
O14 Na13 O13 Na17 -12.3(2)
O17 Na13 O13 Na17 105.39(8)
O12 Na13 O13 Na17 37.22(8)
O15 Na14 O14 C45 131.1(2)
O17 Na14 O14 C45 -113.7(2)
O12 Na14 O14 C45 -179.4(2)
O15 Na14 O14 Na13 -104.73(19)
O17 Na14 O14 Na13 10.49(9)
O12 Na14 O14 Na13 -55.26(8)
O15 Na14 O14 Na18 -14.0(2)
O17 Na14 O14 Na18 101.26(9)
O12 Na14 O14 Na18 35.51(8)
O13 Na13 O14 C45 -129.8(2)
O17 Na13 O14 C45 113.2(2)
O12 Na13 O14 C45 -179.5(2)
O13 Na13 O14 Na14 106.63(18)
O17 Na13 O14 Na14 -10.42(9)
O12 Na13 O14 Na14 56.92(8)
O13 Na13 O14 Na18 14.8(2)
O17 Na13 O14 Na18 -102.23(8)
O12 Na13 O14 Na18 -34.89(8)
O19 Na18 O14 C45 87.0(3)
O20 Na18 O14 C45 -91.3(3)
O12 Na18 O14 C45 179.0(3)
O19 Na18 O14 Na14 -134.81(10)
O20 Na18 O14 Na14 46.95(13)
O12 Na18 O14 Na14 -42.78(9)
O19 Na18 O14 Na13 -51.05(12)
O20 Na18 O14 Na13 130.71(10)
O12 Na18 O14 Na13 40.98(9)
O16 Na15 O15 C49 139.6(2)
O17 Na15 O15 C49 -115.4(2)
C60 Na15 O15 C49 -65.7(2)
O16 Na15 O15 Na14 -96.82(14)
O17 Na15 O15 Na14 8.09(9)
C60 Na15 O15 Na14 57.87(11)
O16 Na15 O15 Na19 -7.69(16)
O17 Na15 O15 Na19 97.22(8)
C60 Na15 O15 Na19 147.00(9)
O14 Na14 O15 C49 -125.3(2)
O17 Na14 O15 C49 118.4(2)
O12 Na14 O15 C49 -174.2(2)
O14 Na14 O15 Na15 108.27(19)
O17 Na14 O15 Na15 -8.00(9)
O12 Na14 O15 Na15 59.43(8)
O14 Na14 O15 Na19 14.7(2)
O17 Na14 O15 Na19 -101.59(9)
O12 Na14 O15 Na19 -34.16(8)
O20 Na19 O15 C49 76.7(3)
O12 Na19 O15 C49 171.9(3)
O21 Na19 O15 C49 -91.9(3)
O20 Na19 O15 Na15 -141.32(10)
O12 Na19 O15 Na15 -46.09(9)
O21 Na19 O15 Na15 50.05(14)
O20 Na19 O15 Na14 -53.91(13)
O12 Na19 O15 Na14 41.32(9)
O21 Na19 O15 Na14 137.46(11)
O13 Na12 O16 C53 124.5(2)
O17 Na12 O16 C53 -125.4(2)
C55 Na12 O16 C53 7.20(19)
O13 Na12 O16 Na15 -111.01(14)
O17 Na12 O16 Na15 -0.82(9)
C55 Na12 O16 Na15 131.74(13)
O13 Na12 O16 Na16 -13.22(18)
O17 Na12 O16 Na16 96.97(9)
C55 Na12 O16 Na16 -130.47(13)
O15 Na15 O16 C53 -137.6(2)
O17 Na15 O16 C53 117.3(2)
C60 Na15 O16 C53 65.6(2)
O15 Na15 O16 Na12 105.82(13)
O17 Na15 O16 Na12 0.81(9)
C60 Na15 O16 Na12 -50.93(10)
O15 Na15 O16 Na16 10.42(16)
O17 Na15 O16 Na16 -94.60(9)
C60 Na15 O16 Na16 -146.34(9)
O12 Na16 O16 C53 -171.9(2)
O21 Na16 O16 C53 91.2(3)
O18 Na16 O16 C53 -75.0(3)
O12 Na16 O16 Na12 -44.35(9)
O21 Na16 O16 Na12 -141.23(10)
O18 Na16 O16 Na12 52.57(15)
O12 Na16 O16 Na15 43.14(9)
O21 Na16 O16 Na15 -53.75(13)
O18 Na16 O16 Na15 140.06(11)
O13 Na12 O17 C57 -110.48(19)
O16 Na12 O17 C57 110.15(19)
C55 Na12 O17 C57 62.6(2)
O13 Na12 O17 Na15 140.15(9)
O16 Na12 O17 Na15 0.78(9)
C55 Na12 O17 Na15 -46.75(13)
O13 Na12 O17 Na14 69.59(13)
O16 Na12 O17 Na14 -69.78(13)
C55 Na12 O17 Na14 -117.31(14)
O13 Na12 O17 Na13 7.14(9)
O16 Na12 O17 Na13 -132.23(8)
C55 Na12 O17 Na13 -179.76(11)
O15 Na15 O17 C57 104.15(19)
O16 Na15 O17 C57 -115.67(19)
C60 Na15 O17 C57 -14.26(19)
O15 Na15 O17 Na12 -140.96(8)
O16 Na15 O17 Na12 -0.78(9)
C60 Na15 O17 Na12 100.63(13)
O15 Na15 O17 Na14 -7.66(8)
O16 Na15 O17 Na14 132.52(8)
C60 Na15 O17 Na14 -126.07(13)
O15 Na15 O17 Na13 -72.42(14)
O16 Na15 O17 Na13 67.76(14)
C60 Na15 O17 Na13 169.17(19)
O14 Na14 O17 C57 106.76(18)
O15 Na14 O17 C57 -101.39(18)
O12 Na14 O17 C57 -179.85(19)
O14 Na14 O17 Na12 -73.31(13)
O15 Na14 O17 Na12 78.54(13)
O12 Na14 O17 Na12 0.08(11)
O14 Na14 O17 Na15 -144.22(8)
O15 Na14 O17 Na15 7.62(8)
O12 Na14 O17 Na15 -70.83(7)
O14 Na14 O17 Na13 -9.98(8)
O15 Na14 O17 Na13 141.87(8)
O12 Na14 O17 Na13 63.41(7)
O14 Na13 O17 C57 -100.0(2)
O13 Na13 O17 C57 107.1(2)
O12 Na13 O17 C57 -175.4(2)
O14 Na13 O17 Na12 146.02(8)
O13 Na13 O17 Na12 -6.92(8)
O12 Na13 O17 Na12 70.64(8)
O14 Na13 O17 Na15 76.35(14)
O13 Na13 O17 Na15 -76.59(14)
O12 Na13 O17 Na15 0.97(12)
O14 Na13 O17 Na14 9.91(8)
O13 Na13 O17 Na14 -143.03(8)
O12 Na13 O17 Na14 -65.47(7)
O22 Na20 O18 C61 -117.7(2)
O21 Na20 O18 C61 143.1(2)
C64 Na20 O18 C61 4.1(2)
O22 Na20 O18 Na16 119.33(9)
O21 Na20 O18 Na16 20.10(8)
C64 Na20 O18 Na16 -118.86(13)
O22 Na20 O18 Na21 -0.52(9)
O21 Na20 O18 Na21 -99.75(8)
C64 Na20 O18 Na21 121.29(13)
O22 Na20 O18 Na17 54.79(17)
O21 Na20 O18 Na17 -44.44(17)
C64 Na20 O18 Na17 176.6(2)
O16 Na16 O18 C61 39.1(3)
O12 Na16 O18 C61 133.4(2)
O21 Na16 O18 C61 -130.2(2)
O16 Na16 O18 Na20 149.53(11)
O12 Na16 O18 Na20 -116.14(9)
O21 Na16 O18 Na20 -19.76(8)
O16 Na16 O18 Na21 -137.61(12)
O12 Na16 O18 Na21 -43.28(12)
O21 Na16 O18 Na21 53.10(11)
O16 Na16 O18 Na17 -68.83(13)
O12 Na16 O18 Na17 25.50(9)
O21 Na16 O18 Na17 121.88(8)
O19 Na21 O18 C61 -107.6(2)
O22 Na21 O18 C61 109.2(2)
Na17 Na21 O18 C61 -106.2(2)
O19 Na21 O18 Na20 143.71(9)
O22 Na21 O18 Na20 0.51(9)
Na17 Na21 O18 Na20 145.10(9)
O19 Na21 O18 Na16 69.26(12)
O22 Na21 O18 Na16 -73.95(12)
Na17 Na21 O18 Na16 70.65(9)
O19 Na21 O18 Na17 -1.39(9)
O22 Na21 O18 Na17 -144.60(8)
O19 Na17 O18 C61 117.8(2)
O13 Na17 O18 C61 -55.1(2)
O12 Na17 O18 C61 -147.2(2)
O19 Na17 O18 Na20 -54.75(17)
O13 Na17 O18 Na20 132.40(15)
O12 Na17 O18 Na20 40.30(17)
O19 Na17 O18 Na16 -119.98(9)
O13 Na17 O18 Na16 67.17(12)
O12 Na17 O18 Na16 -24.93(9)
O19 Na17 O18 Na21 1.36(8)
O13 Na17 O18 Na21 -171.49(11)
O12 Na17 O18 Na21 96.41(9)
O22 Na21 O19 C65 -108.2(3)
O18 Na21 O19 C65 136.9(2)
Na17 Na21 O19 C65 135.5(3)
O22 Na21 O19 Na17 116.28(15)
O18 Na21 O19 Na17 1.46(9)
O22 Na21 O19 Na18 31.43(19)
O18 Na21 O19 Na18 -83.39(11)
Na17 Na21 O19 Na18 -84.85(9)
O13 Na17 O19 C65 48.3(3)
O12 Na17 O19 C65 141.3(3)
O18 Na17 O19 C65 -125.1(3)
O13 Na17 O19 Na21 171.97(10)
O12 Na17 O19 Na21 -95.02(9)
O18 Na17 O19 Na21 -1.42(9)
O13 Na17 O19 Na18 -81.39(12)
O12 Na17 O19 Na18 11.61(9)
O18 Na17 O19 Na18 105.21(8)
O14 Na18 O19 C65 -62.3(3)
O20 Na18 O19 C65 116.1(2)
O12 Na18 O19 C65 -150.7(2)
O14 Na18 O19 Na21 158.61(10)
O20 Na18 O19 Na21 -23.04(14)
O12 Na18 O19 Na21 70.20(11)
O14 Na18 O19 Na17 76.73(11)
O20 Na18 O19 Na17 -104.92(10)
O12 Na18 O19 Na17 -11.67(9)
O22 Na22 O20 C69 111.1(2)
O21 Na22 O20 C69 -143.1(2)
Na19 Na22 O20 C69 -131.4(2)
O22 Na22 O20 Na19 -117.55(11)
O21 Na22 O20 Na19 -11.75(9)
O22 Na22 O20 Na18 -34.43(17)
O21 Na22 O20 Na18 71.38(12)
Na19 Na22 O20 Na18 83.12(11)
O15 Na19 O20 C69 -41.3(3)
O12 Na19 O20 C69 -135.8(2)
O21 Na19 O20 C69 130.8(2)
O15 Na19 O20 Na22 -160.83(10)
O12 Na19 O20 Na22 104.67(9)
O21 Na19 O20 Na22 11.19(9)
O15 Na19 O20 Na18 79.63(12)
O12 Na19 O20 Na18 -14.88(9)
O21 Na19 O20 Na18 -108.36(8)
O19 Na18 O20 C69 -117.3(2)
O14 Na18 O20 C69 61.0(2)
O12 Na18 O20 C69 148.3(2)
O19 Na18 O20 Na22 28.92(15)
O14 Na18 O20 Na22 -152.79(11)
O12 Na18 O20 Na22 -65.47(12)
O19 Na18 O20 Na19 109.29(10)
O14 Na18 O20 Na19 -72.42(12)
O12 Na18 O20 Na19 14.90(9)
O22 Na20 O21 C73 121.9(2)
O18 Na20 O21 C73 -136.8(2)
C64 Na20 O21 C73 -91.7(2)
O22 Na20 O21 Na22 4.05(9)
O18 Na20 O21 Na22 105.39(9)
C64 Na20 O21 Na22 150.54(12)
O22 Na20 O21 Na16 -121.48(8)
O18 Na20 O21 Na16 -20.15(8)
C64 Na20 O21 Na16 25.00(14)
O22 Na20 O21 Na19 -55.11(16)
O18 Na20 O21 Na19 46.22(16)
C64 Na20 O21 Na19 91.37(18)
O20 Na22 O21 C73 124.2(2)
O22 Na22 O21 C73 -109.2(2)
Na19 Na22 O21 C73 113.1(2)
O20 Na22 O21 Na20 -130.53(9)
O22 Na22 O21 Na20 -3.99(9)
Na19 Na22 O21 Na20 -141.66(8)
O20 Na22 O21 Na16 -57.29(13)
O22 Na22 O21 Na16 69.25(12)
Na19 Na22 O21 Na16 -68.42(10)
O20 Na22 O21 Na19 11.13(9)
O22 Na22 O21 Na19 137.67(8)
O16 Na16 O21 C73 -44.7(2)
O12 Na16 O21 C73 -138.3(2)
O18 Na16 O21 C73 125.7(2)
O16 Na16 O21 Na20 -150.76(10)
O12 Na16 O21 Na20 115.66(9)
O18 Na16 O21 Na20 19.71(8)
O16 Na16 O21 Na22 136.75(11)
O12 Na16 O21 Na22 43.17(13)
O18 Na16 O21 Na22 -52.78(12)
O16 Na16 O21 Na19 70.06(11)
O12 Na16 O21 Na19 -23.52(9)
O18 Na16 O21 Na19 -119.47(8)
O20 Na19 O21 C73 -127.1(2)
O15 Na19 O21 C73 43.7(3)
O12 Na19 O21 C73 139.3(2)
O20 Na19 O21 Na20 49.69(16)
O15 Na19 O21 Na20 -139.51(13)
O12 Na19 O21 Na20 -43.90(16)
O20 Na19 O21 Na22 -10.77(8)
O15 Na19 O21 Na22 160.03(11)
O12 Na19 O21 Na22 -104.35(9)
O20 Na19 O21 Na16 116.67(8)
O15 Na19 O21 Na16 -72.53(13)
O12 Na19 O21 Na16 23.09(9)
O18 Na20 O22 C77 127.6(3)
O21 Na20 O22 C77 -134.8(3)
C64 Na20 O22 C77 74.1(3)
O18 Na20 O22 Na22 -101.72(9)
O21 Na20 O22 Na22 -4.20(9)
C64 Na20 O22 Na22 -155.26(11)
O18 Na20 O22 Na21 0.54(9)
O21 Na20 O22 Na21 98.06(9)
C64 Na20 O22 Na21 -52.99(13)
O20 Na22 O22 C77 -99.1(2)
O21 Na22 O22 C77 152.6(2)
Na19 Na22 O22 C77 -161.94(19)
O20 Na22 O22 Na20 112.39(12)
O21 Na22 O22 Na20 4.15(9)
Na19 Na22 O22 Na20 49.59(12)
O20 Na22 O22 Na21 29.71(15)
O21 Na22 O22 Na21 -78.53(10)
Na19 Na22 O22 Na21 -33.09(14)
O19 Na21 O22 C77 96.2(3)
O18 Na21 O22 C77 -147.5(2)
Na17 Na21 O22 C77 171.49(19)
O19 Na21 O22 Na20 -116.83(15)
O18 Na21 O22 Na20 -0.52(9)
Na17 Na21 O22 Na20 -41.57(14)
O19 Na21 O22 Na22 -33.11(19)
O18 Na21 O22 Na22 83.19(10)
Na17 Na21 O22 Na22 42.14(16)
Na1 O2 C1 C3 127.8(2)
Na6 O2 C1 C3 -3.6(4)
Na2 O2 C1 C3 -122.8(2)
Na1 O2 C1 C4 -112.0(3)
Na6 O2 C1 C4 116.6(3)
Na2 O2 C1 C4 -2.5(3)
Na1 O2 C1 C2 7.8(4)
Na6 O2 C1 C2 -123.6(3)
Na2 O2 C1 C2 117.3(3)
Na3 O3 C5 C8 -10.3(3)
Na2 O3 C5 C8 -111.2(3)
Na7 O3 C5 C8 118.5(3)
Na3 O3 C5 C7 -131.4(2)
Na2 O3 C5 C7 127.8(3)
Na7 O3 C5 C7 -2.6(4)
Na3 O3 C5 C6 109.5(3)
Na2 O3 C5 C6 8.6(4)
Na7 O3 C5 C6 -121.7(3)
O3 C5 C8 Na3 6.6(2)
C7 C5 C8 Na3 128.2(2)
C6 C5 C8 Na3 -113.8(2)
O3 Na3 C8 C5 -5.00(17)
O4 Na3 C8 C5 -138.0(2)
O6 Na3 C8 C5 73.1(2)
O1 Na3 C8 C5 -13.6(2)
Na4 O4 C9 C10 -8.4(3)
Na3 O4 C9 C10 -113.2(2)
Na8 O4 C9 C10 132.4(2)
Na4 O4 C9 C12 -128.4(2)
Na3 O4 C9 C12 126.7(2)
Na8 O4 C9 C12 12.3(4)
Na4 O4 C9 C11 111.1(3)
Na3 O4 C9 C11 6.3(3)
Na8 O4 C9 C11 -108.2(3)
Na4 O4 C9 Na3 104.8(2)
Na8 O4 C9 Na3 -114.5(3)
O3 Na3 C9 O4 96.4(3)
O6 Na3 C9 O4 -64.3(2)
O1 Na3 C9 O4 7.8(2)
O3 Na3 C9 C10 -177.1(2)
O4 Na3 C9 C10 86.4(3)
O6 Na3 C9 C10 22.2(3)
O1 Na3 C9 C10 94.3(3)
O3 Na3 C9 C12 21.6(4)
O4 Na3 C9 C12 -74.8(3)
O6 Na3 C9 C12 -139.1(3)
O1 Na3 C9 C12 -67.0(3)
O3 Na3 C9 C11 -77.2(3)
O4 Na3 C9 C11 -173.7(3)
O6 Na3 C9 C11 122.1(2)
O1 Na3 C9 C11 -165.85(19)
O4 C9 C11 Na3 -4.3(2)
C10 C9 C11 Na3 116.7(2)
C12 C9 C11 Na3 -125.5(2)
O3 Na3 C11 C9 137.93(19)
O4 Na3 C11 C9 3.18(16)
O6 Na3 C11 C9 -69.6(2)
O1 Na3 C11 C9 18.3(2)
Na1 O5 C13 C14 -135.0(2)
Na4 O5 C13 C14 121.7(2)
Na5 O5 C13 C14 -6.5(4)
Na1 O5 C13 C15 -15.9(3)
Na4 O5 C13 C15 -119.2(3)
Na5 O5 C13 C15 112.7(3)
Na1 O5 C13 C16 105.0(2)
Na4 O5 C13 C16 1.7(3)
Na5 O5 C13 C16 -126.4(3)
O5 C13 C15 Na1 10.6(2)
C14 C13 C15 Na1 131.8(2)
C16 C13 C15 Na1 -109.9(2)
O2 Na1 C15 C13 -133.2(2)
O5 Na1 C15 C13 -7.87(17)
O6 Na1 C15 C13 59.0(2)
C19 Na1 C15 C13 105.9(2)
O5 C13 C16 Na4 -1.1(2)
C14 C13 C16 Na4 -122.4(2)
C15 C13 C16 Na4 120.1(2)
O4 Na4 C16 C13 122.9(2)
O5 Na4 C16 C13 0.83(15)
O6 Na4 C16 C13 -74.2(2)
C18 Na4 C16 C13 -122.83(19)
Na4 O6 C17 C19 94.1(3)
Na1 O6 C17 C19 4.8(3)
Na3 O6 C17 C19 -174.39(19)
Na2 O6 C17 C19 -84.4(3)
Na4 O6 C17 C20 -145.2(2)
Na1 O6 C17 C20 125.5(3)
Na3 O6 C17 C20 -53.7(3)
Na2 O6 C17 C20 36.3(3)
Na4 O6 C17 C18 -24.4(3)
Na1 O6 C17 C18 -113.7(2)
Na3 O6 C17 C18 67.2(3)
Na2 O6 C17 C18 157.1(2)
O6 C17 C18 Na4 17.6(2)
C19 C17 C18 Na4 -103.0(2)
C20 C17 C18 Na4 139.5(2)
O4 Na4 C18 C17 -102.71(19)
O5 Na4 C18 C17 61.2(2)
O6 Na4 C18 C17 -12.38(16)
O6 C17 C19 Na1 -3.7(2)
C20 C17 C19 Na1 -125.4(2)
C18 C17 C19 Na1 117.0(2)
O2 Na1 C19 C17 88.40(19)
O5 Na1 C19 C17 -78.7(2)
O6 Na1 C19 C17 2.54(15)
Na9 O7 C21 C22 -128.6(2)
Na5 O7 C21 C22 -36.6(3)
Na10 O7 C21 C22 141.5(2)
Na6 O7 C21 C22 57.7(3)
Na9 O7 C21 C23 -8.5(3)
Na5 O7 C21 C23 83.5(3)
Na10 O7 C21 C23 -98.4(3)
Na6 O7 C21 C23 177.8(2)
Na9 O7 C21 C24 111.6(2)
Na5 O7 C21 C24 -156.4(2)
Na10 O7 C21 C24 21.7(3)
Na6 O7 C21 C24 -62.1(3)
Na5 O7 C21 Na9 92.01(19)
Na10 O7 C21 Na9 -89.89(16)
Na6 O7 C21 Na9 -173.7(2)
O11 Na9 C21 O7 69.9(2)
O10 Na9 C21 O7 -39.8(2)
C23 Na9 C21 O7 -171.3(3)
O11 Na9 C21 C22 146.2(3)
O10 Na9 C21 C22 36.6(3)
O7 Na9 C21 C22 76.4(3)
C23 Na9 C21 C22 -95.0(4)
O11 Na9 C21 C23 -118.8(2)
O10 Na9 C21 C23 131.5(2)
O7 Na9 C21 C23 171.3(3)
O11 Na9 C21 C24 -19.3(3)
O10 Na9 C21 C24 -129.0(2)
O7 Na9 C21 C24 -89.2(3)
C23 Na9 C21 C24 99.5(3)
O7 C21 C23 Na9 6.4(2)
C22 C21 C23 Na9 127.7(2)
C24 C21 C23 Na9 -114.4(2)
O11 Na9 C23 C21 73.3(2)
O10 Na9 C23 C21 -66.0(2)
O7 Na9 C23 C21 -4.49(17)
Na10 O8 C25 C27 85.3(3)
Na6 O8 C25 C27 -170.3(3)
Na7 O8 C25 C27 -52.5(4)
Na10 O8 C25 C26 -154.6(2)
Na6 O8 C25 C26 -50.3(4)
Na7 O8 C25 C26 67.6(3)
Na10 O8 C25 C28 -36.0(4)
Na6 O8 C25 C28 68.4(4)
Na7 O8 C25 C28 -173.8(3)
Na6 O8 C25 Na10 104.3(3)
Na7 O8 C25 Na10 -137.8(3)
O11 Na10 C25 O8 96.8(3)
O7 Na10 C25 O8 -46.6(2)
Na6 Na10 C25 O8 -35.9(2)
O8 Na10 C25 C27 -107.5(3)
O11 Na10 C25 C27 -10.6(3)
O7 Na10 C25 C27 -154.1(2)
Na6 Na10 C25 C27 -143.4(3)
O8 Na10 C25 C26 42.8(4)
O11 Na10 C25 C26 139.7(4)
O7 Na10 C25 C26 -3.8(5)
Na6 Na10 C25 C26 6.9(4)
O8 Na10 C25 C28 145.6(4)
O11 Na10 C25 C28 -117.6(3)
O7 Na10 C25 C28 99.0(2)
Na6 Na10 C25 C28 109.6(2)
Na11 O9 C29 C32 -91.4(3)
Na8 O9 C29 C32 160.5(2)
Na7 O9 C29 C32 49.5(3)
Na11 O9 C29 C31 148.6(2)
Na8 O9 C29 C31 40.5(4)
Na7 O9 C29 C31 -70.4(3)
Na11 O9 C29 C30 29.4(3)
Na8 O9 C29 C30 -78.7(4)
Na7 O9 C29 C30 170.4(2)
Na8 O9 C29 Na11 -108.1(3)
Na7 O9 C29 Na11 141.0(3)
O11 Na11 C29 O9 -92.9(2)
O10 Na11 C29 O9 44.4(2)
Na8 Na11 C29 O9 34.58(19)
O9 Na11 C29 C32 103.0(3)
O11 Na11 C29 C32 10.1(3)
O10 Na11 C29 C32 147.4(2)
Na8 Na11 C29 C32 137.6(2)
O9 Na11 C29 C31 -51.0(4)
O11 Na11 C29 C31 -143.9(4)
O10 Na11 C29 C31 -6.6(4)
Na8 Na11 C29 C31 -16.4(4)
O9 Na11 C29 C30 -151.3(3)
O11 Na11 C29 C30 115.8(2)
O10 Na11 C29 C30 -106.9(2)
Na8 Na11 C29 C30 -116.7(2)
O9 C29 C30 Na11 -18.9(2)
C32 C29 C30 Na11 103.3(3)
C31 C29 C30 Na11 -139.4(2)
O9 Na11 C30 C29 14.41(18)
O11 Na11 C30 C29 -97.2(2)
O10 Na11 C30 C29 90.7(2)
Na8 Na11 C30 C29 56.4(2)
Na9 O10 C33 C35 118.1(3)
Na11 O10 C33 C35 -152.7(2)
Na5 O10 C33 C35 24.9(4)
Na8 O10 C33 C35 -67.0(3)
Na9 O10 C33 C36 -4.9(3)
Na11 O10 C33 C36 84.3(3)
Na5 O10 C33 C36 -98.1(3)
Na8 O10 C33 C36 169.9(2)
Na9 O10 C33 C34 -122.4(2)
Na11 O10 C33 C34 -33.2(3)
Na5 O10 C33 C34 144.4(2)
Na8 O10 C33 C34 52.5(3)
O10 C33 C36 Na9 3.6(2)
C35 C33 C36 Na9 -119.1(2)
C34 C33 C36 Na9 122.9(2)
O11 Na9 C36 C33 -86.2(2)
O10 Na9 C36 C33 -2.57(16)
O7 Na9 C36 C33 48.6(3)
C23 Na9 C36 C33 119.4(2)
Na9 O11 C37 C39 11.4(5)
Na11 O11 C37 C39 -111.8(4)
Na10 O11 C37 C39 123.2(4)
Na9 O11 C37 C40 133.6(3)
Na11 O11 C37 C40 10.4(4)
Na10 O11 C37 C40 -114.5(3)
Na9 O11 C37 C38 -110.4(3)
Na11 O11 C37 C38 126.5(3)
Na10 O11 C37 C38 1.5(4)
Na9 O11 C37 Na10 -111.9(3)
Na11 O11 C37 Na10 125.0(3)
O8 Na10 C37 O11 -97.9(2)
O7 Na10 C37 O11 46.1(2)
Na6 Na10 C37 O11 3.0(4)
O8 Na10 C37 C39 -176.7(4)
O11 Na10 C37 C39 -78.8(4)
O7 Na10 C37 C39 -32.7(4)
Na6 Na10 C37 C39 -75.7(5)
O8 Na10 C37 C40 -14.5(4)
O11 Na10 C37 C40 83.4(4)
O7 Na10 C37 C40 129.5(3)
Na6 Na10 C37 C40 86.5(4)
O8 Na10 C37 C38 83.6(3)
O11 Na10 C37 C38 -178.5(4)
O7 Na10 C37 C38 -132.4(3)
Na6 Na10 C37 C38 -175.5(3)
O11 C37 C38 Na10 -1.0(3)
C39 C37 C38 Na10 -124.0(3)
C40 C37 C38 Na10 116.2(3)
O8 Na10 C38 C37 -123.1(2)
O11 Na10 C38 C37 0.75(19)
O7 Na10 C38 C37 62.2(3)
Na12 O13 C41 C43 11.3(3)
Na17 O13 C41 C43 -123.5(3)
Na13 O13 C41 C43 116.4(3)
Na12 O13 C41 C42 -110.3(3)
Na17 O13 C41 C42 115.0(3)
Na13 O13 C41 C42 -5.1(4)
Na12 O13 C41 C44 131.2(3)
Na17 O13 C41 C44 -3.6(4)
Na13 O13 C41 C44 -123.7(3)
O13 C41 C43 Na12 -7.2(2)
C42 C41 C43 Na12 114.5(2)
C44 C41 C43 Na12 -128.4(2)
O13 Na12 C43 C41 5.42(17)
O16 Na12 C43 C41 124.6(2)
O17 Na12 C43 C41 -67.9(2)
C55 Na12 C43 C41 153.3(2)
Na14 O14 C45 C47 108.3(3)
Na13 O14 C45 C47 4.7(3)
Na18 O14 C45 C47 -123.1(3)
Na14 O14 C45 C48 -131.9(2)
Na13 O14 C45 C48 124.5(2)
Na18 O14 C45 C48 -3.3(4)
Na14 O14 C45 C46 -12.0(3)
Na13 O14 C45 C46 -115.6(3)
Na18 O14 C45 C46 116.6(3)
Na15 O15 C49 C52 117.5(3)
Na14 O15 C49 C52 10.1(3)
Na19 O15 C49 C52 -109.4(3)
Na15 O15 C49 C51 -2.5(3)
Na14 O15 C49 C51 -109.8(3)
Na19 O15 C49 C51 130.7(2)
Na15 O15 C49 C50 -122.9(2)
Na14 O15 C49 C50 129.8(2)
Na19 O15 C49 C50 10.3(4)
O15 C49 C52 Na14 -6.5(2)
C51 C49 C52 Na14 114.3(2)
C50 C49 C52 Na14 -127.2(2)
O14 Na14 C52 C49 142.6(2)
O15 Na14 C52 C49 4.92(17)
O17 Na14 C52 C49 -65.5(2)
O12 Na14 C52 C49 20.4(3)
Na12 O16 C53 C55 -11.9(3)
Na15 O16 C53 C55 -114.1(2)
Na16 O16 C53 C55 108.4(3)
Na12 O16 C53 C56 -133.0(2)
Na15 O16 C53 C56 124.9(2)
Na16 O16 C53 C56 -12.7(4)
Na12 O16 C53 C54 108.5(2)
Na15 O16 C53 C54 6.3(3)
Na16 O16 C53 C54 -131.2(2)
Na15 O16 C53 Na12 -102.2(2)
Na16 O16 C53 Na12 120.3(3)
O13 Na12 C53 O16 -84.6(3)
O17 Na12 C53 O16 59.4(2)
C55 Na12 C53 O16 -168.1(3)
O13 Na12 C53 C55 83.6(3)
O16 Na12 C53 C55 168.1(3)
O17 Na12 C53 C55 -132.53(19)
O13 Na12 C53 C56 -14.5(4)
O16 Na12 C53 C56 70.1(3)
O17 Na12 C53 C56 129.4(3)
C55 Na12 C53 C56 -98.0(4)
O13 Na12 C53 C54 -174.7(2)
O16 Na12 C53 C54 -90.1(3)
O17 Na12 C53 C54 -30.8(3)
C55 Na12 C53 C54 101.8(3)
O16 C53 C55 Na12 8.4(2)
C56 C53 C55 Na12 129.8(2)
C54 C53 C55 Na12 -112.4(2)
O13 Na12 C55 C53 -128.98(19)
O16 Na12 C55 C53 -6.08(16)
O17 Na12 C55 C53 60.4(2)
Na12 O17 C57 C60 -66.6(3)
Na15 O17 C57 C60 24.3(3)
Na14 O17 C57 C60 113.3(3)
Na13 O17 C57 C60 -158.7(2)
Na12 O17 C57 C59 54.6(3)
Na15 O17 C57 C59 145.6(2)
Na14 O17 C57 C59 -125.4(2)
Na13 O17 C57 C59 -37.5(3)
Na12 O17 C57 C58 174.01(19)
Na15 O17 C57 C58 -95.0(2)
Na14 O17 C57 C58 -6.0(3)
Na13 O17 C57 C58 81.9(3)
O17 C57 C58 Na14 4.4(2)
C60 C57 C58 Na14 -117.3(2)
C59 C57 C58 Na14 125.5(2)
O14 Na14 C58 C57 -92.18(19)
O15 Na14 C58 C57 81.28(19)
O17 Na14 C58 C57 -3.11(15)
O12 Na14 C58 C57 -6.9(2)
O17 C57 C60 Na15 -17.9(2)
C59 C57 C60 Na15 -140.1(2)
C58 C57 C60 Na15 103.3(2)
O15 Na15 C60 C57 -63.6(2)
O16 Na15 C60 C57 99.6(2)
O17 Na15 C60 C57 12.46(16)
Na20 O18 C61 C64 -6.8(3)
Na16 O18 C61 C64 87.5(3)
Na21 O18 C61 C64 -95.9(3)
Na17 O18 C61 C64 178.6(2)
Na20 O18 C61 C63 -128.1(2)
Na16 O18 C61 C63 -33.8(3)
Na21 O18 C61 C63 142.9(2)
Na17 O18 C61 C63 57.4(3)
Na20 O18 C61 C62 111.5(2)
Na16 O18 C61 C62 -154.2(2)
Na21 O18 C61 C62 22.5(3)
Na17 O18 C61 C62 -63.0(3)
Na16 O18 C61 Na20 94.30(19)
Na21 O18 C61 Na20 -89.05(19)
Na17 O18 C61 Na20 -174.6(2)
O22 Na20 C61 O18 68.7(2)
O21 Na20 C61 O18 -41.4(2)
C64 Na20 C61 O18 -173.1(3)
O22 Na20 C61 C64 -118.2(2)
O18 Na20 C61 C64 173.1(3)
O21 Na20 C61 C64 131.7(2)
O22 Na20 C61 C63 144.7(3)
O18 Na20 C61 C63 76.0(3)
O21 Na20 C61 C63 34.6(3)
C64 Na20 C61 C63 -97.1(4)
O22 Na20 C61 C62 -19.6(3)
O18 Na20 C61 C62 -88.4(3)
O21 Na20 C61 C62 -129.7(2)
C64 Na20 C61 C62 98.5(3)
O18 C61 C64 Na20 5.1(3)
C63 C61 C64 Na20 126.6(2)
C62 C61 C64 Na20 -114.2(3)
O22 Na20 C64 C61 75.4(2)
O18 Na20 C64 C61 -3.60(18)
O21 Na20 C64 C61 -64.6(2)
Na21 O19 C65 C68 84.6(3)
Na17 O19 C65 C68 -166.4(2)
Na18 O19 C65 C68 -49.3(4)
Na21 O19 C65 C66 -154.3(2)
Na17 O19 C65 C66 -45.4(4)
Na18 O19 C65 C66 71.7(3)
Na21 O19 C65 C67 -35.6(4)
Na17 O19 C65 C67 73.3(4)
Na18 O19 C65 C67 -169.6(2)
Na22 O20 C69 C70 -95.2(3)
Na19 O20 C69 C70 160.7(2)
Na18 O20 C69 C70 51.6(3)
Na22 O20 C69 C72 24.5(3)
Na19 O20 C69 C72 -79.6(3)
Na18 O20 C69 C72 171.4(2)
Na22 O20 C69 C71 144.6(2)
Na19 O20 C69 C71 40.5(4)
Na18 O20 C69 C71 -68.5(3)
Na19 O20 C69 Na22 -104.1(3)
Na18 O20 C69 Na22 146.8(2)
O22 Na22 C69 O20 -86.3(2)
O21 Na22 C69 O20 42.5(2)
Na19 Na22 C69 O20 38.29(19)
O20 Na22 C69 C70 99.7(3)
O22 Na22 C69 C70 13.3(3)
O21 Na22 C69 C70 142.2(2)
Na19 Na22 C69 C70 137.9(2)
O20 Na22 C69 C72 -156.1(3)
O22 Na22 C69 C72 117.6(2)
O21 Na22 C69 C72 -113.6(2)
Na19 Na22 C69 C72 -117.8(2)
O20 Na22 C69 C71 -55.5(3)
O22 Na22 C69 C71 -141.8(3)
O21 Na22 C69 C71 -12.9(4)
Na19 Na22 C69 C71 -17.2(3)
O20 C69 C72 Na22 -15.9(2)
C70 C69 C72 Na22 105.4(2)
C71 C69 C72 Na22 -136.9(2)
O20 Na22 C72 C69 12.01(17)
O22 Na22 C72 C69 -89.0(2)
O21 Na22 C72 C69 85.1(2)
Na19 Na22 C72 C69 55.08(18)
Na20 O21 C73 C75 151.6(3)
Na22 O21 C73 C75 -119.8(3)
Na16 O21 C73 C75 61.7(4)
Na19 O21 C73 C75 -30.8(4)
Na20 O21 C73 C76 32.8(3)
Na22 O21 C73 C76 121.5(3)
Na16 O21 C73 C76 -57.1(3)
Na19 O21 C73 C76 -149.5(2)
Na20 O21 C73 C74 -86.5(3)
Na22 O21 C73 C74 2.1(4)
Na16 O21 C73 C74 -176.4(3)
Na19 O21 C73 C74 91.1(3)
Na22 O21 C73 Na20 88.67(16)
Na16 O21 C73 Na20 -89.89(17)
Na19 O21 C73 Na20 177.6(2)
O22 Na20 C73 O21 -64.1(2)
O18 Na20 C73 O21 48.3(2)
C64 Na20 C73 O21 110.1(2)
O22 Na20 C73 C75 -117.4(4)
O18 Na20 C73 C75 -5.0(5)
O21 Na20 C73 C75 -53.3(4)
C64 Na20 C73 C75 56.8(5)
O22 Na20 C73 C76 147.8(2)
O18 Na20 C73 C76 -99.8(2)
O21 Na20 C73 C76 -148.1(3)
C64 Na20 C73 C76 -38.0(2)
O22 Na20 C73 C74 42.1(2)
O18 Na20 C73 C74 154.4(2)
O21 Na20 C73 C74 106.1(3)
C64 Na20 C73 C74 -143.8(2)
O21 C73 C74 Na22 -1.4(2)
C75 C73 C74 Na22 119.6(3)
C76 C73 C74 Na22 -123.0(2)
Na20 C73 C74 Na22 -48.27(13)
O20 Na22 C74 C73 -73.5(3)
O22 Na22 C74 C73 84.3(3)
O21 Na22 C74 C73 1.07(19)
Na19 Na22 C74 C73 -46.2(2)
O21 C73 C76 Na20 -24.1(2)
C75 C73 C76 Na20 -144.3(3)
C74 C73 C76 Na20 95.7(3)
O22 Na20 C76 C73 -43.8(2)
O18 Na20 C76 C73 94.1(2)
O21 Na20 C76 C73 16.92(17)
C64 Na20 C76 C73 149.9(2)
Na20 O22 C77 C80 -113.4(5)
Na22 O22 C77 C80 125.2(4)
Na21 O22 C77 C80 3.9(5)
Na20 O22 C77 C79 128.0(4)
Na22 O22 C77 C79 6.5(4)
Na21 O22 C77 C79 -114.7(3)
Na20 O22 C77 C78 7.7(5)
Na22 O22 C77 C78 -113.7(4)
Na21 O22 C77 C78 125.0(4)
Na20 O22 C77 Na22 121.4(4)
Na21 O22 C77 Na22 -121.3(2)
O20 Na22 C77 O22 96.9(2)
O21 Na22 C77 O22 -30.8(2)
Na19 Na22 C77 O22 30.2(3)
O20 Na22 C77 C80 21.5(5)
O22 Na22 C77 C80 -75.4(5)
O21 Na22 C77 C80 -106.1(4)
Na19 Na22 C77 C80 -45.1(5)
O20 Na22 C77 C79 -76.7(3)
O22 Na22 C77 C79 -173.6(4)
O21 Na22 C77 C79 155.6(3)
Na19 Na22 C77 C79 -143.4(3)
O20 Na22 C77 C78 -178.2(3)
O22 Na22 C77 C78 84.9(4)
O21 Na22 C77 C78 54.1(4)
Na19 Na22 C77 C78 115.1(3)
O22 C77 C79 Na22 -4.3(3)
C80 C77 C79 Na22 -124.8(3)
C78 C77 C79 Na22 116.8(3)
O20 Na22 C79 C77 118.4(2)
O22 Na22 C79 C77 3.23(19)
O21 Na22 C79 C77 -36.2(4)
Na19 Na22 C79 C77 107.7(4)
O22 C77 C80 Na21 -2.7(3)
C79 C77 C80 Na21 118.3(3)
C78 C77 C80 Na21 -124.0(3)
Na22 C77 C80 Na21 38.0(4)
O19 Na21 C80 C77 -127.3(3)
O22 Na21 C80 C77 2.0(2)
O18 Na21 C80 C77 55.9(5)
